data_1517446
loop_
_publ_author_name
'Demir, Selvan'
'Nippe, Michael'
'Gonzalez, Miguel I.'
'Long, Jeffrey R.'

_publ_section_title
;
 Exchange coupling and magnetic blocking in dilanthanide complexes bridged
 by the multi-electron redox-active ligand
 2,3,5,6-tetra(2-pyridyl)pyrazine
;
_journal_issue 12
_journal_name_full 'Chem. Sci.'
_journal_page_first 4701
_journal_paper_doi 10.1039/C4SC02154A
_journal_volume 5
_journal_year 2014
_chemical_formula_sum 'C110 H160 Dy2 K N8 O13'
_chemical_formula_weight 2166.55
_space_group_crystal_system monoclinic
_space_group_IT_number 9
_space_group_name_Hall 'C -2yc'
_space_group_name_H-M_alt 'C 1 c 1'
_symmetry_space_group_name_Hall 'C -2yc'
_symmetry_space_group_name_H-M 'C 1 c 1'
_atom_sites_solution_hydrogens geom
_atom_sites_solution_primary direct
_atom_sites_solution_secondary difmap
_audit_creation_method SHELXL-2014/4
_cell_angle_alpha 90
_cell_angle_beta 111.311(2)
_cell_angle_gamma 90
_cell_formula_units_Z 4
_cell_length_a 22.168(3)
_cell_length_b 25.230(3)
_cell_length_c 20.706(2)
_cell_measurement_reflns_used 9983
_cell_measurement_temperature 100(2)
_cell_measurement_theta_max 29.357
_cell_measurement_theta_min 2.852
_cell_volume 10789(2)
_computing_cell_refinement 'Bruker SAINT v8.18c'
_computing_data_collection 'Bruker APEX 2'
_computing_data_reduction 'Bruker SAINT v8.18c'
_computing_molecular_graphics 'Olex2 (Dolomanov et al., 2009)'
_computing_publication_material 'Olex2 (Dolomanov et al., 2009)'
_computing_structure_refinement 'SHELXL-2014/4 (Sheldrick, 2014)'
_computing_structure_solution 'SHELXT-2014/4 (Sheldrick, 2014)'
_diffrn_ambient_temperature 100(2)
_diffrn_detector_area_resol_mean 10.42
_diffrn_measured_fraction_theta_full 0.999
_diffrn_measured_fraction_theta_max 0.995
_diffrn_measurement_device_type 'Bruker PHOTON100 CMOS diffractometer'
_diffrn_measurement_method '\w/\q scans'
_diffrn_radiation_type synchrotron
_diffrn_radiation_wavelength 0.7749
_diffrn_reflns_av_R_equivalents 0.0457
_diffrn_reflns_av_unetI/netI 0.0614
_diffrn_reflns_Laue_measured_fraction_full 0.999
_diffrn_reflns_Laue_measured_fraction_max 0.995
_diffrn_reflns_limit_h_max 28
_diffrn_reflns_limit_h_min -27
_diffrn_reflns_limit_k_max 31
_diffrn_reflns_limit_k_min -31
_diffrn_reflns_limit_l_max 26
_diffrn_reflns_limit_l_min -26
_diffrn_reflns_number 53408
_diffrn_reflns_point_group_measured_fraction_full 0.999
_diffrn_reflns_point_group_measured_fraction_max 0.995
_diffrn_reflns_theta_full 27.706
_diffrn_reflns_theta_max 29.497
_diffrn_reflns_theta_min 2.038
_diffrn_source 'Advanced Light Source Station 11.3.1'
_exptl_absorpt_coefficient_mu 1.844
_exptl_absorpt_correction_T_max 0.955
_exptl_absorpt_correction_T_min 0.754
_exptl_absorpt_correction_type multi-scan
_exptl_absorpt_process_details 'SADABS 2008/1 Bruker AXS Madison WI USA'
_exptl_crystal_colour 'dark purple'
_exptl_crystal_density_diffrn 1.334
_exptl_crystal_density_method 'not measured'
_exptl_crystal_description plate
_exptl_crystal_F_000 4524
_exptl_crystal_recrystallization_method 'Re-crystallisation from solvent: tetrahydrofuran'
_exptl_crystal_size_max 0.15
_exptl_crystal_size_mid 0.15
_exptl_crystal_size_min 0.025
_refine_diff_density_max 2.603
_refine_diff_density_min -1.296
_refine_diff_density_rms 0.102
_refine_ls_abs_structure_details
;
 Refined as an inversion twin.
;
_refine_ls_abs_structure_Flack 0.451(14)
_refine_ls_extinction_method none
_refine_ls_goodness_of_fit_ref 1.036
_refine_ls_hydrogen_treatment constr
_refine_ls_matrix_type full
_refine_ls_number_parameters 1492
_refine_ls_number_reflns 22271
_refine_ls_number_restraints 1968
_refine_ls_restrained_S_all 1.023
_refine_ls_R_factor_all 0.0753
_refine_ls_R_factor_gt 0.0511
_refine_ls_shift/su_max 0.001
_refine_ls_shift/su_mean 0.000
_refine_ls_structure_factor_coef Fsqd
_refine_ls_weighting_details 'w=1/[\s^2^(Fo^2^)+(0.0618P)^2^+36.2501P] where P=(Fo^2^+2Fc^2^)/3'
_refine_ls_weighting_scheme calc
_refine_ls_wR_factor_gt 0.1190
_refine_ls_wR_factor_ref 0.1351
_reflns_Friedel_coverage 0.999
_reflns_Friedel_fraction_full 0.999
_reflns_Friedel_fraction_max 0.995
_reflns_number_gt 17767
_reflns_number_total 22271
_reflns_threshold_expression 'I > 2\s(I)'
_cod_data_source_file c4sc02154a3.cif
_cod_data_source_block sd006s
_cod_depositor_comments
;
The following automatic conversions were performed:

'_atom_sites_solution_primary' value 'Direct' changed to 'direct'
according to
/usr/data/users/saulius/crontab/automatic-downloads/rss-feeds/RSC/lib/dictionaries/cif_core.dic
dictionary named 'cif_core.dic' version 2.4.2 from 2011-04-26.

Automatic conversion script
Id: cif_fix_values 2281 2013-09-26 08:29:07Z andrius 

 Adding full bibliography for 1517443--1517446.cif.
;
_cod_database_code 1517446
_shelx_space_group_comment
;
The symmetry employed for this shelxl refinement is uniquely defined
by the following loop, which should always be used as a source of
symmetry information in preference to the above space-group names.
They are only intended as comments.
;
_shelx_estimated_absorpt_t_min 0.769
_shelx_estimated_absorpt_t_max 0.955
_olex2_refinement_description
;
1. Fixed Uiso
 At 1.2 times of:
  All C(H) groups, All C(H,H) groups, All C(H,H,H,H) groups
 At 1.5 times of:
  All C(H,H,H) groups
2. Restrained distances
 C109-C110 = C111-C112
 1.45 with sigma of 0.02
 C111-C110
 1.46 with sigma of 0.02
 O13-C109 = O13-C112
 1.43 with sigma of 0.02
 C103-C101
 1.45 with sigma of 0.02
 C103-O11
 1.43 with sigma of 0.02
 C97A-C96A
 1.46 with sigma of 0.02
 C96A-C95A = C98A-C97A
 1.45 with sigma of 0.02
 O10A-C95A = O10A-C98A
 1.43 with sigma of 0.02
 C96B-C97B = C84-C85 = C88-C89 = C101-C100 = C92B-C93B = C106-C105
 1.46 with sigma of 0.02
 C100-C99 = C102-C101 = C90-C89 = C88-C87 = C105-C104 = C106-C107 = C86-C85 =
 C91B-C92B = C93B-C94B = C98B-C97B = C96B-C95B = C84-C83
 1.45 with sigma of 0.02
 O12-C107 = O12-C104 = O8-C90 = O8-C87 = O11-C102 = O11-C99 = O10B-C98B = O10B-
 C95B = O7-C86 = O7-C83 = O9B-C91B = O9B-C94B
 1.43 with sigma of 0.02
 C58B-C59B \\sim C59B-C55B \\sim C59A-C55A \\sim C59A-C58A \\sim C57B-C58B
\\sim C57A-C58A \\sim C56B-
 C57B \\sim C57A-C56A \\sim C56B-C55B \\sim C56A-C55A
 with sigma of 0.02
 C56B-C61B \\sim C56A-C61A \\sim C60B-C55B \\sim C60A-C55A \\sim C59B-C64B
\\sim C59A-C64A \\sim C63A-
 C58A \\sim C62B-C57B \\sim C62A-C57A
 with sigma of 0.02
 C47A-C46A \\sim C48B-C49B \\sim C45A-C46A \\sim C45B-C49B \\sim C49A-C45A
\\sim C45B-C46B \\sim C46B-
 C47B \\sim C48A-C49A \\sim C47A-C48A \\sim C47B-C48B
 with sigma of 0.02
 C63A-C58A \\sim C62B-C57B \\sim C62A-C57A \\sim C56B-C61B \\sim C56A-C61A
\\sim C60B-C55B \\sim C60A-
 C55A \\sim C59B-C64B \\sim C59A-C64A
 with sigma of 0.02
 C63B-C58B \\sim C63A-C58A \\sim C62B-C57B \\sim C62A-C57A \\sim C56B-C61B
\\sim C56A-C61A \\sim C60B-
 C55B \\sim C60A-C55A \\sim C59B-C64B \\sim C59A-C64A
 with sigma of 0.02
 N8-C76 \\sim N8-C70 \\sim N8-C82 \\sim N7-C71 \\sim N7-C77 \\sim N7-C65
 with sigma of 0.02
 C75-C76 \\sim C70-C69 \\sim C81-C82 \\sim C72-C71 \\sim C77-C78 \\sim C66-C65
 with sigma of 0.02
 O1-C66 \\sim O5-C78 \\sim O6-C81 \\sim O2-C69 \\sim O4-C75 \\sim O3-C72
 with sigma of 0.02
 O2-C68 \\sim O1-C67 \\sim O6-C80 \\sim O4-C74 \\sim O3-C73 \\sim O5-C79
 with sigma of 0.02
 C67-C68 \\sim C79-C80 \\sim C74-C73
 with sigma of 0.02
 K1-O2 \\sim K1-O1 \\sim K1-O5 \\sim K1-O4 \\sim K1-O6
 with sigma of 0.02
 K1-N8 \\sim K1-N7
 with sigma of 0.02
 C95B-C98B \\sim C95A-C98A
 with sigma of 0.02
3. Rigid bond restraints
 C49B, C49A, C45A, C59A, C51A, C50A, C45B, C54A, C51B, C50B, C48B, C48A, C60A,
 C52A, C47A, C47B, C46A, C46B, C53B, C52B
 with sigma for 1-2 distances of 0.01 and sigma for 1-3 distances of 0.01
 C58A, C55B, C60A, C59A, C56A, C64B, C61B, C57A, C62B, C55A, C60B, C59B, C58A,
 C64A, C61A, C58B, C57B, C62A
 with sigma for 1-2 distances of 0.01 and sigma for 1-3 distances of 0.01
 C58A, C55B, C60A, C59A, C56A, C64B, C61B, C57A, C62B, C55A, C60B, C59B, C56B,
 C64A, C61A, C58B, C57B, C62A, C63A, C63B
 with sigma for 1-2 distances of 0.01 and sigma for 1-3 distances of 0.01
 C48B, C48A, C49B, C49A, C45A, C53A, C54B, C52A, C51A, C50A, C47A, C47B, C46A,
 C46B, C45B, C53B, C54A, C51B, C50B, C52B
 with sigma for 1-2 distances of 0.01 and sigma for 1-3 distances of 0.01
 C48B, C48A, C49B, C49A, C45A, C53A, C54B, C52A, C51A, C50A, C47A, C47B, C46A,
 C46B, C45B, C53B, C54A, C51B, C50B, C52B
 with sigma for 1-2 distances of 0.01 and sigma for 1-3 distances of 0.01
 K1, O2, O5, N7, O1, O3, C65, H65A, H65B, C68, H68A, H68B, C71, H71A, H71B,
 C69, H69A, H69B, C66, H66A, H66B, C72, H72A, H72B, O4, C78, H78A, H78B, C77,
 H77A, H77B, C75, H75A, H75B, C67, H67A, H67B, C70, C79, H79A, H79B, N8, C73,
 H73A, H73B, C74, H74A, H74B, C80, H80A, H80B, C76, H76A, H76B, O6, C81, C82
 with sigma for 1-2 distances of 0.01 and sigma for 1-3 distances of 0.01
 C111, C109, C112, O13, C110
 with sigma for 1-2 distances of 0.01 and sigma for 1-3 distances of 0.01
 O13, C110, C109, C111, C112
 with sigma for 1-2 distances of 0.01 and sigma for 1-3 distances of 0.01
 C99, C100, C101, C102, O11, C103
 with sigma for 1-2 distances of 0.01 and sigma for 1-3 distances of 0.01
 C95B, C96B, C97B, C98B, O10B, C95A, C96A, C97A, C98A, O10A
 with sigma for 1-2 distances of 0.01 and sigma for 1-3 distances of 0.01
 O8, C89, C87, C90, C88, O12, C104, C105, C107, C106, O11, C99, C100, C101,
 C102, O9B, C93B, C92B, C91B, C94B, O7, C85, C86, C83, C84, O10B, C95B, C97B,
 C96B, C98B
 with sigma for 1-2 distances of 0.01 and sigma for 1-3 distances of 0.01
 C91B, C92B, C93B, C94B, O9B, O9A, C94A, C93A, C92A, C91A
 with sigma for 1-2 distances of 0.01 and sigma for 1-3 distances of 0.01
4. Uiso/Uaniso restraints and constraints
C58A \\sim C55B \\sim C60A \\sim C59A \\sim C56A \\sim C64B \\sim C61B \\sim
C57A \\sim C62B \\sim C55A \\sim C60B \\sim C59B \\sim C56B \\sim C61A \\sim
C58B \\sim C57B \\sim C62A \\sim C63A \\sim C64A: within 2A with sigma of 0.02
and sigma for terminal atoms of 0.04
C58A \\sim C55B \\sim C60A \\sim C59A \\sim C56A \\sim C64B \\sim C61B \\sim
C57A \\sim C55A \\sim C60B \\sim C59B \\sim C56B \\sim C64A \\sim C61A \\sim
C58B \\sim C57B \\sim C62A \\sim C63A \\sim C63B \\sim C62B: within 2A with
sigma of 0.02 and sigma for terminal atoms of 0.04
C48B \\sim C48A \\sim C49B \\sim C49A \\sim C45A \\sim C53A \\sim C54B \\sim
C52A \\sim C51A \\sim C50A \\sim C47A \\sim C47B \\sim C46A \\sim C46B \\sim
C45B \\sim C53B \\sim C54A \\sim C51B \\sim C50B \\sim C52B: within 2A with
sigma of 0.02 and sigma for terminal atoms of 0.04
K1 \\sim O2 \\sim O5 \\sim N7 \\sim O1 \\sim O3 \\sim C65 \\sim H65A \\sim H65B
\\sim C68 \\sim H68A \\sim H68B \\sim C71 \\sim H71A \\sim H71B \\sim C69 \\sim
H69A \\sim H69B \\sim C66 \\sim H66A \\sim H66B \\sim C72 \\sim H72A \\sim H72B
\\sim O4 \\sim C78 \\sim H78A \\sim H78B \\sim C77 \\sim H77A \\sim H77B \\sim
C75 \\sim H75A \\sim H75B \\sim C67 \\sim H67A \\sim C70 \\sim C79 \\sim H79A
\\sim H79B \\sim N8 \\sim C73 \\sim H73A \\sim H73B \\sim C74 \\sim H74A \\sim
H74B \\sim C80 \\sim H80A \\sim H80B \\sim C76 \\sim H76A \\sim H76B \\sim O6
\\sim C81 \\sim C82 \\sim H67B: within 1.7A with sigma of 0.04 and sigma for
terminal atoms of 0.08
C111 \\sim C109 \\sim C112 \\sim O13 \\sim C110: within 1.7A with sigma of 0.04
and sigma for terminal atoms of 0.08
C99 \\sim C100 \\sim C101 \\sim C102 \\sim O11 \\sim C103: within 1.7A with
sigma of 0.04 and sigma for terminal atoms of 0.08
C95B \\sim C96B \\sim C97B \\sim C98B \\sim O10B \\sim C95A \\sim C96A \\sim
C97A \\sim C98A \\sim O10A: within 1.7A with sigma of 0.04 and sigma for
terminal atoms of 0.08
O12 \\sim C104 \\sim C105 \\sim C107 \\sim C106 \\sim O11 \\sim C99 \\sim C100
\\sim C101 \\sim C102 \\sim O7 \\sim C85 \\sim C86 \\sim C83 \\sim C84 \\sim
O9B \\sim C93B \\sim C92B \\sim C91B \\sim C94B \\sim O10B \\sim C95B \\sim
C97B \\sim C96B \\sim C98B \\sim O8 \\sim C89 \\sim C87 \\sim C90 \\sim C88:
within 1.7A with sigma of 0.04 and sigma for terminal atoms of 0.08
C91B \\sim C92B \\sim C93B \\sim C94B \\sim O9B \\sim O9A \\sim C94A \\sim C93A
\\sim C92A \\sim C91A: within 1.7A with sigma of 0.04 and sigma for terminal
atoms of 0.08
5. Same fragment restrains
{C91B, C92B, C93B, C94B, O9B}
as
{O9A, C94A, C93A, C92A, C91A}
{C95A, C96A, C97A, C98A, O10A}
as
{C95B, C96B, C97B, C98B, O10B}
6. Others
 Fixed Sof: C45A(0.5) C46A(0.5) C47A(0.5) C48A(0.5) C49A(0.5) C50A(0.5)
 H50A(0.5) H50B(0.5) H50C(0.5) C51A(0.5) H51A(0.5) H51B(0.5) H51C(0.5)
 C52A(0.5) H52A(0.5) H52B(0.5) H52C(0.5) C53A(0.5) H53A(0.5) H53B(0.5)
 H53C(0.5) C54A(0.5) H54A(0.5) H54B(0.5) H54C(0.5) C55A(0.5) C56A(0.5)
 C57A(0.5) C58A(0.5) C59A(0.5) C60A(0.5) H60A(0.5) H60B(0.5) H60C(0.5)
 C61A(0.5) H61A(0.5) H61B(0.5) H61C(0.5) C62A(0.5) H62A(0.5) H62B(0.5)
 H62C(0.5) C63A(0.5) H63A(0.5) H63B(0.5) H63C(0.5) C64A(0.5) H64A(0.5)
 H64B(0.5) H64C(0.5) C45B(0.5) C46B(0.5) C47B(0.5) C48B(0.5) C49B(0.5)
 C50B(0.5) H50D(0.5) H50E(0.5) H50F(0.5) C51B(0.5) H51D(0.5) H51E(0.5)
 H51F(0.5) C52B(0.5) H52D(0.5) H52E(0.5) H52F(0.5) C53B(0.5) H53D(0.5)
 H53E(0.5) H53F(0.5) C54B(0.5) H54D(0.5) H54E(0.5) H54F(0.5) C55B(0.5)
 C56B(0.5) C57B(0.5) C58B(0.5) C59B(0.5) C60B(0.5) H60D(0.5) H60E(0.5)
 H60F(0.5) C61B(0.5) H61D(0.5) H61E(0.5) H61F(0.5) C62B(0.5) H62D(0.5)
 H62E(0.5) H62F(0.5) C63B(0.5) H63D(0.5) H63E(0.5) H63F(0.5) C64B(0.5)
 H64D(0.5) H64E(0.5) H64F(0.5) O9A(0.5) C94A(0.5) H94A(0.5) H94B(0.5) C93A(0.5)
 H93A(0.5) H93B(0.5) C92A(0.5) H92A(0.5) H92B(0.5) C91A(0.5) H91A(0.5)
 H91B(0.5) C91B(0.5) H91C(0.5) H91D(0.5) C92B(0.5) H92C(0.5) H92D(0.5)
 C93B(0.5) H93C(0.5) H93D(0.5) C94B(0.5) H94C(0.5) H94D(0.5) O9B(0.5) H10E(0.5)
 H10F(0.5) H10C(0.5) H10D(0.5) C103(0.5) H10G(0.5) H10H(0.5) C102(0.5)
 H10I(0.5) H10J(0.5) C95B(0.5) H95A(0.5) H95B(0.5) C96B(0.5) H96A(0.5)
 H96B(0.5) C97B(0.5) H97A(0.5) H97B(0.5) C98B(0.5) H98A(0.5) H98B(0.5)
 O10B(0.5) C95A(0.5) H95C(0.5) H95D(0.5) C96A(0.5) H96C(0.5) H96D(0.5)
 C97A(0.5) H97C(0.5) H97D(0.5) C98A(0.5) H98C(0.5) H98D(0.5) O10A(0.5)
7.a Secondary CH2 refined with riding coordinates:
 C65(H65A,H65B), C66(H66A,H66B), C67(H67A,H67B), C68(H68A,H68B), C69(H69A,
 H69B), C70(H70A,H70B), C71(H71A,H71B), C72(H72A,H72B), C73(H73A,H73B),
 C74(H74A,H74B), C75(H75A,H75B), C76(H76A,H76B), C77(H77A,H77B), C78(H78A,H78B),
  C79(H79A,H79B), C80(H80A,H80B), C81(H81A,H81B), C82(H82A,H82B), C87(H87A,
 H87B), C88(H88A,H88B), C89(H89A,H89B), C90(H90A,H90B), C94A(H94A,H94B),
 C93A(H93A,H93B), C92A(H92A,H92B), C91A(H91A,H91B), C91B(H91C,H91D), C92B(H92C,
 H92D), C93B(H93C,H93D), C94B(H94C,H94D), C99(H99A,H99B), C100(H10A,H10B),
 C101(H10E,H10F), C101(H10C,H10D), C103(H10G,H10H), C102(H10I,H10J), C104(H10K,
 H10L), C105(H10M,H10N), C106(H10O,H10P), C107(H10Q,H10R), C83(H83A,H83B),
 C84(H84A,H84B), C85(H85A,H85B), C86(H86A,H86B), C95B(H95A,H95B), C96B(H96A,
 H96B), C97B(H97A,H97B), C98B(H98A,H98B), C95A(H95C,H95D), C96A(H96C,H96D),
 C97A(H97C,H97D), C98A(H98C,H98D)
7.b Aromatic/amide H refined with riding coordinates:
 C1(H1), C2(H2), C3(H3), C4(H4), C11(H11), C12(H12), C13(H13), C14(H14),
 C15(H15), C16(H16), C17(H17), C18(H18), C20(H20), C21(H21), C22(H22), C23(H23)
7.c Idealised Me refined as rotating group:
 C30(H30A,H30B,H30C), C31(H31A,H31B,H31C), C32(H32A,H32B,H32C), C33(H33A,H33B,
 H33C), C34(H34A,H34B,H34C), C40(H40A,H40B,H40C), C41(H41A,H41B,H41C), C42(H42A,
 H42B,H42C), C43(H43A,H43B,H43C), C44(H44A,H44B,H44C), C50A(H50A,H50B,H50C),
 C51A(H51A,H51B,H51C), C52A(H52A,H52B,H52C), C53A(H53A,H53B,H53C), C54A(H54A,
 H54B,H54C), C60A(H60A,H60B,H60C), C61A(H61A,H61B,H61C), C62A(H62A,H62B,H62C),
 C63A(H63A,H63B,H63C), C64A(H64A,H64B,H64C), C50B(H50D,H50E,H50F), C51B(H51D,
 H51E,H51F), C52B(H52D,H52E,H52F), C53B(H53D,H53E,H53F), C54B(H54D,H54E,H54F),
 C60B(H60D,H60E,H60F), C61B(H61D,H61E,H61F), C62B(H62D,H62E,H62F), C63B(H63D,
 H63E,H63F), C64B(H64D,H64E,H64F)
;
_shelxl_version_number 2014/4

loop_
_space_group_symop_operation_xyz
'x, y, z'
'x, -y, z+1/2'
'x+1/2, y+1/2, z'
'x+1/2, -y+1/2, z+1/2'

loop_
_atom_site_label
_atom_site_type_symbol
_atom_site_fract_x
_atom_site_fract_y
_atom_site_fract_z
_atom_site_U_iso_or_equiv
_atom_site_adp_type
_atom_site_occupancy
_atom_site_site_symmetry_order
_atom_site_calc_flag
_atom_site_refinement_flags_posn
_atom_site_refinement_flags_adp
_atom_site_refinement_flags_occupancy
_atom_site_disorder_assembly
_atom_site_disorder_group
Dy1 Dy 0.52186(2) 0.60128(2) 0.53193(2) 0.03753(12) Uani 1 1 d . . . . .
Dy2 Dy 0.77914(2) 0.38579(2) 0.63924(2) 0.05032(16) Uani 1 1 d . . . . .
N1 N 0.5749(4) 0.5925(3) 0.6582(5) 0.0381(18) Uani 1 1 d . . . . .
N2 N 0.6043(4) 0.5351(3) 0.5665(5) 0.033(2) Uani 1 1 d . . . . .
N3 N 0.5383(4) 0.5570(3) 0.4343(4) 0.0378(18) Uani 1 1 d . . . . .
N4 N 0.7246(4) 0.3991(4) 0.7220(5) 0.047(2) Uani 1 1 d . . . . .
N5 N 0.6996(4) 0.4541(3) 0.6064(5) 0.035(2) Uani 1 1 d . . . . .
N6 N 0.7700(4) 0.4308(4) 0.5304(5) 0.044(2) Uani 1 1 d . . . . .
C1 C 0.5662(6) 0.6256(4) 0.7042(6) 0.044(2) Uani 1 1 d . . . . .
H1 H 0.5312 0.6499 0.6876 0.053 Uiso 1 1 calc R U . . .
C2 C 0.6034(6) 0.6275(4) 0.7732(6) 0.048(3) Uani 1 1 d . . . . .
H2 H 0.5933 0.6513 0.8034 0.057 Uiso 1 1 calc R U . . .
C3 C 0.6561(5) 0.5941(4) 0.7979(5) 0.042(2) Uani 1 1 d . . . . .
H3 H 0.6846 0.5959 0.8449 0.050 Uiso 1 1 calc R U . . .
C4 C 0.6663(5) 0.5583(4) 0.7532(5) 0.039(2) Uani 1 1 d . . . . .
H4 H 0.7019 0.5346 0.7699 0.046 Uiso 1 1 calc R U . . .
C5 C 0.6254(5) 0.5559(4) 0.6834(5) 0.035(2) Uani 1 1 d . . . . .
C6 C 0.6336(5) 0.5199(4) 0.6341(5) 0.034(2) Uani 1 1 d . . . . .
C7 C 0.6705(5) 0.4719(4) 0.6503(5) 0.035(2) Uani 1 1 d . . . . .
C8 C 0.6818(5) 0.4780(4) 0.5431(5) 0.035(2) Uani 1 1 d . . . . .
C9 C 0.6239(5) 0.5104(4) 0.5190(5) 0.034(2) Uani 1 1 d . . . . .
C10 C 0.5830(5) 0.5172(4) 0.4477(5) 0.036(2) Uani 1 1 d . . . . .
C11 C 0.5836(5) 0.4829(4) 0.3939(5) 0.039(2) Uani 1 1 d . . . . .
H11 H 0.6137 0.4544 0.4038 0.047 Uiso 1 1 calc R U . . .
C12 C 0.5407(5) 0.4908(4) 0.3269(5) 0.043(2) Uani 1 1 d . . . . .
H12 H 0.5402 0.4675 0.2907 0.052 Uiso 1 1 calc R U . . .
C13 C 0.4986(5) 0.5329(5) 0.3136(5) 0.045(2) Uani 1 1 d . . . . .
H13 H 0.4700 0.5402 0.2677 0.054 Uiso 1 1 calc R U . . .
C14 C 0.4985(5) 0.5641(4) 0.3674(5) 0.044(2) Uani 1 1 d . . . . .
H14 H 0.4685 0.5927 0.3574 0.053 Uiso 1 1 calc R U . . .
C15 C 0.7329(7) 0.3678(5) 0.7773(7) 0.058(3) Uani 1 1 d . . . . .
H15 H 0.7651 0.3409 0.7871 0.069 Uiso 1 1 calc R U . . .
C16 C 0.6987(7) 0.3716(5) 0.8203(6) 0.058(3) Uani 1 1 d . . . . .
H16 H 0.7084 0.3495 0.8599 0.070 Uiso 1 1 calc R U . . .
C17 C 0.6491(6) 0.4088(4) 0.8043(6) 0.048(3) Uani 1 1 d . . . . .
H17 H 0.6227 0.4114 0.8315 0.058 Uiso 1 1 calc R U . . .
C18 C 0.6391(5) 0.4417(4) 0.7489(5) 0.042(2) Uani 1 1 d . . . . .
H18 H 0.6052 0.4671 0.7379 0.050 Uiso 1 1 calc R U . . .
C19 C 0.6777(5) 0.4388(4) 0.7072(5) 0.037(2) Uani 1 1 d . . . . .
C20 C 0.8098(6) 0.4223(5) 0.4942(6) 0.053(3) Uani 1 1 d . . . . .
H20 H 0.8387 0.3930 0.5075 0.064 Uiso 1 1 calc R U . . .
C21 C 0.8111(6) 0.4525(5) 0.4407(7) 0.059(3) Uani 1 1 d . . . . .
H21 H 0.8402 0.4445 0.4178 0.071 Uiso 1 1 calc R U . . .
C22 C 0.7696(6) 0.4950(4) 0.4198(6) 0.050(3) Uani 1 1 d . . . . .
H22 H 0.7711 0.5178 0.3839 0.060 Uiso 1 1 calc R U . . .
C23 C 0.7258(5) 0.5043(4) 0.4518(5) 0.043(2) Uani 1 1 d . . . . .
H23 H 0.6966 0.5332 0.4374 0.052 Uiso 1 1 calc R U . . .
C24 C 0.7242(5) 0.4707(4) 0.5061(5) 0.037(2) Uani 1 1 d . . . . .
C25 C 0.4458(5) 0.5289(5) 0.5602(7) 0.058(3) Uani 1 1 d . . . . .
C26 C 0.4221(6) 0.5785(6) 0.5761(7) 0.058(3) Uani 1 1 d . . . . .
C27 C 0.3948(6) 0.6053(5) 0.5149(8) 0.056(3) Uani 1 1 d . . . . .
C28 C 0.3968(5) 0.5750(5) 0.4606(7) 0.050(3) Uani 1 1 d . . . . .
C29 C 0.4288(6) 0.5276(5) 0.4877(8) 0.048(3) Uani 1 1 d . . . . .
C30 C 0.4778(6) 0.4855(6) 0.6114(8) 0.069(4) Uani 1 1 d . . . . .
H30A H 0.4459 0.4581 0.6093 0.103 Uiso 1 1 calc R U . . .
H30B H 0.4954 0.5004 0.6583 0.103 Uiso 1 1 calc R U . . .
H30C H 0.5131 0.4698 0.5997 0.103 Uiso 1 1 calc R U . . .
C31 C 0.4183(7) 0.5931(7) 0.6448(8) 0.079(4) Uani 1 1 d . . . . .
H31A H 0.4470 0.5700 0.6810 0.119 Uiso 1 1 calc R U . . .
H31B H 0.3737 0.5890 0.6426 0.119 Uiso 1 1 calc R U . . .
H31C H 0.4319 0.6301 0.6556 0.119 Uiso 1 1 calc R U . . .
C32 C 0.3536(7) 0.6568(6) 0.5038(11) 0.085(5) Uani 1 1 d . . . . .
H32A H 0.3755 0.6822 0.5406 0.128 Uiso 1 1 calc R U . . .
H32B H 0.3109 0.6482 0.5051 0.128 Uiso 1 1 calc R U . . .
H32C H 0.3483 0.6723 0.4587 0.128 Uiso 1 1 calc R U . . .
C33 C 0.3608(7) 0.5873(6) 0.3836(8) 0.075(4) Uani 1 1 d . . . . .
H33A H 0.3729 0.6227 0.3732 0.113 Uiso 1 1 calc R U . . .
H33B H 0.3140 0.5860 0.3731 0.113 Uiso 1 1 calc R U . . .
H33C H 0.3725 0.5610 0.3554 0.113 Uiso 1 1 calc R U . . .
C34 C 0.4378(7) 0.4794(5) 0.4496(8) 0.066(4) Uani 1 1 d . . . . .
H34A H 0.4205 0.4864 0.3996 0.099 Uiso 1 1 calc R U . . .
H34B H 0.4148 0.4494 0.4599 0.099 Uiso 1 1 calc R U . . .
H34C H 0.4841 0.4711 0.4644 0.099 Uiso 1 1 calc R U . . .
C35 C 0.6075(6) 0.6833(4) 0.5738(7) 0.044(3) Uani 1 1 d . . . . .
C36 C 0.5444(6) 0.7073(4) 0.5603(7) 0.055(3) Uani 1 1 d . . . . .
C37 C 0.5103(6) 0.7056(5) 0.4893(7) 0.053(3) Uani 1 1 d . . . . .
C38 C 0.5503(7) 0.6830(4) 0.4579(7) 0.059(3) Uani 1 1 d . . . . .
C39 C 0.6091(6) 0.6685(4) 0.5095(6) 0.048(3) Uani 1 1 d . . . . .
C40 C 0.6642(7) 0.6806(5) 0.6396(7) 0.063(3) Uani 1 1 d . . . . .
H40A H 0.6504 0.6887 0.6784 0.094 Uiso 1 1 calc R U . . .
H40B H 0.6968 0.7064 0.6384 0.094 Uiso 1 1 calc R U . . .
H40C H 0.6828 0.6449 0.6454 0.094 Uiso 1 1 calc R U . . .
C41 C 0.5249(8) 0.7370(5) 0.6119(9) 0.075(4) Uani 1 1 d . . . . .
H41A H 0.4836 0.7231 0.6119 0.113 Uiso 1 1 calc R U . . .
H41B H 0.5201 0.7747 0.5996 0.113 Uiso 1 1 calc R U . . .
H41C H 0.5582 0.7327 0.6582 0.113 Uiso 1 1 calc R U . . .
C42 C 0.5356(9) 0.6845(5) 0.3800(7) 0.078(4) Uani 1 1 d . . . . .
H42A H 0.4899 0.6757 0.3552 0.118 Uiso 1 1 calc R U . . .
H42B H 0.5629 0.6587 0.3682 0.118 Uiso 1 1 calc R U . . .
H42C H 0.5444 0.7201 0.3667 0.118 Uiso 1 1 calc R U . . .
C43 C 0.4492(7) 0.7358(6) 0.4513(11) 0.093(6) Uani 1 1 d . . . . .
H43A H 0.4208 0.7141 0.4130 0.140 Uiso 1 1 calc R U . . .
H43B H 0.4599 0.7687 0.4329 0.140 Uiso 1 1 calc R U . . .
H43C H 0.4270 0.7441 0.4832 0.140 Uiso 1 1 calc R U . . .
C44 C 0.6660(6) 0.6418(5) 0.4985(7) 0.058(3) Uani 1 1 d . . . . .
H44A H 0.6758 0.6083 0.5242 0.087 Uiso 1 1 calc R U . . .
H44B H 0.7039 0.6651 0.5152 0.087 Uiso 1 1 calc R U . . .
H44C H 0.6550 0.6348 0.4490 0.087 Uiso 1 1 calc R U . . .
C45A C 0.6800(19) 0.3143(16) 0.5852(17) 0.068(5) Uani 0.5 1 d D U P A 1
C46A C 0.707(2) 0.322(2) 0.534(2) 0.060(5) Uani 0.5 1 d D U P A 1
C47A C 0.771(2) 0.301(3) 0.557(2) 0.062(5) Uani 0.5 1 d D U P A 1
C48A C 0.7761(18) 0.2741(15) 0.618(2) 0.065(6) Uani 0.5 1 d D U P A 1
C49A C 0.7239(16) 0.2842(16) 0.6390(18) 0.069(6) Uani 0.5 1 d D U P A 1
C50A C 0.6134(19) 0.3338(18) 0.585(3) 0.098(10) Uani 0.5 1 d . U P A 1
H50A H 0.5904 0.3042 0.5963 0.146 Uiso 0.5 1 calc R U P A 1
H50B H 0.5875 0.3475 0.5387 0.146 Uiso 0.5 1 calc R U P A 1
H50C H 0.6201 0.3621 0.6192 0.146 Uiso 0.5 1 calc R U P A 1
C51A C 0.721(2) 0.2568(19) 0.702(2) 0.095(10) Uani 0.5 1 d . U P A 1
H51A H 0.6793 0.2644 0.7068 0.142 Uiso 0.5 1 calc R U P A 1
H51B H 0.7562 0.2696 0.7436 0.142 Uiso 0.5 1 calc R U P A 1
H51C H 0.7253 0.2184 0.6979 0.142 Uiso 0.5 1 calc R U P A 1
C52A C 0.832(2) 0.2385(18) 0.656(3) 0.090(12) Uani 0.5 1 d . U P A 1
H52A H 0.8324 0.2320 0.7031 0.136 Uiso 0.5 1 calc R U P A 1
H52B H 0.8723 0.2554 0.6589 0.136 Uiso 0.5 1 calc R U P A 1
H52C H 0.8268 0.2047 0.6313 0.136 Uiso 0.5 1 calc R U P A 1
C53A C 0.810(2) 0.2888(19) 0.515(2) 0.075(9) Uani 0.5 1 d . U P A 1
H53A H 0.8173 0.3216 0.4931 0.112 Uiso 0.5 1 calc R U P A 1
H53B H 0.7867 0.2634 0.4782 0.112 Uiso 0.5 1 calc R U P A 1
H53C H 0.8515 0.2737 0.5439 0.112 Uiso 0.5 1 calc R U P A 1
C54A C 0.674(2) 0.3414(15) 0.4553(19) 0.086(10) Uani 0.5 1 d . U P A 1
H54A H 0.6430 0.3148 0.4283 0.128 Uiso 0.5 1 calc R U P A 1
H54B H 0.7074 0.3467 0.4352 0.128 Uiso 0.5 1 calc R U P A 1
H54C H 0.6515 0.3750 0.4543 0.128 Uiso 0.5 1 calc R U P A 1
C55A C 0.859(4) 0.4500(16) 0.733(2) 0.056(5) Uani 0.5 1 d D U P A 1
C56A C 0.8743(16) 0.4012(12) 0.7668(14) 0.066(5) Uani 0.5 1 d D U P A 1
C57A C 0.9070(16) 0.3725(13) 0.7317(16) 0.075(5) Uani 0.5 1 d D U P A 1
C58A C 0.9065(17) 0.3999(11) 0.6722(16) 0.059(5) Uani 0.5 1 d D U P A 1
C59A C 0.879(2) 0.4484(10) 0.6763(18) 0.061(5) Uani 0.5 1 d D U P A 1
C60A C 0.8269(13) 0.4971(12) 0.7559(15) 0.064(6) Uani 0.5 1 d D U P A 1
H60A H 0.7879 0.5079 0.7173 0.097 Uiso 0.5 1 calc R U P A 1
H60B H 0.8575 0.5268 0.7694 0.097 Uiso 0.5 1 calc R U P A 1
H60C H 0.8152 0.4866 0.7954 0.097 Uiso 0.5 1 calc R U P A 1
C61A C 0.8758(16) 0.3918(17) 0.8405(14) 0.087(9) Uani 0.5 1 d D U P A 1
H61A H 0.9146 0.4083 0.8740 0.131 Uiso 0.5 1 calc R U P A 1
H61B H 0.8766 0.3536 0.8495 0.131 Uiso 0.5 1 calc R U P A 1
H61C H 0.8372 0.4074 0.8453 0.131 Uiso 0.5 1 calc R U P A 1
C62A C 0.943(2) 0.3252(16) 0.775(2) 0.110(11) Uani 0.5 1 d D U P A 1
H62A H 0.9817 0.3379 0.8133 0.165 Uiso 0.5 1 calc R U P A 1
H62B H 0.9565 0.3008 0.7461 0.165 Uiso 0.5 1 calc R U P A 1
H62C H 0.9147 0.3066 0.7946 0.165 Uiso 0.5 1 calc R U P A 1
C63A C 0.9497(19) 0.3739(17) 0.638(2) 0.090(9) Uani 0.5 1 d D U P A 1
H63A H 0.9618 0.3382 0.6568 0.135 Uiso 0.5 1 calc R U P A 1
H63B H 0.9889 0.3953 0.6471 0.135 Uiso 0.5 1 calc R U P A 1
H63C H 0.9261 0.3717 0.5877 0.135 Uiso 0.5 1 calc R U P A 1
C64A C 0.8750(14) 0.4981(11) 0.6333(15) 0.063(6) Uani 0.5 1 d D U P A 1
H64A H 0.8937 0.4908 0.5981 0.095 Uiso 0.5 1 calc R U P A 1
H64B H 0.8992 0.5267 0.6636 0.095 Uiso 0.5 1 calc R U P A 1
H64C H 0.8296 0.5087 0.6106 0.095 Uiso 0.5 1 calc R U P A 1
C45B C 0.6910(17) 0.3111(16) 0.6111(15) 0.063(5) Uani 0.5 1 d D U P A 2
C46B C 0.7475(15) 0.2850(16) 0.6542(18) 0.065(5) Uani 0.5 1 d D U P A 2
C47B C 0.7945(18) 0.2840(16) 0.6229(19) 0.067(6) Uani 0.5 1 d D U P A 2
C48B C 0.759(2) 0.299(3) 0.554(2) 0.064(5) Uani 0.5 1 d D U P A 2
C49B C 0.698(2) 0.322(2) 0.546(2) 0.060(5) Uani 0.5 1 d D U P A 2
C50B C 0.6262(18) 0.3204(16) 0.6206(18) 0.071(8) Uani 0.5 1 d . U P A 2
H50D H 0.6311 0.3124 0.6686 0.107 Uiso 0.5 1 calc R U P A 2
H50E H 0.5930 0.2973 0.5891 0.107 Uiso 0.5 1 calc R U P A 2
H50F H 0.6132 0.3575 0.6103 0.107 Uiso 0.5 1 calc R U P A 2
C51B C 0.758(2) 0.2562(17) 0.722(2) 0.084(10) Uani 0.5 1 d . U P A 2
H51D H 0.7989 0.2673 0.7575 0.126 Uiso 0.5 1 calc R U P A 2
H51E H 0.7582 0.2179 0.7151 0.126 Uiso 0.5 1 calc R U P A 2
H51F H 0.7221 0.2651 0.7381 0.126 Uiso 0.5 1 calc R U P A 2
C52B C 0.853(2) 0.2486(19) 0.648(3) 0.078(10) Uani 0.5 1 d . U P A 2
H52D H 0.8762 0.2503 0.6159 0.117 Uiso 0.5 1 calc R U P A 2
H52E H 0.8397 0.2120 0.6514 0.117 Uiso 0.5 1 calc R U P A 2
H52F H 0.8821 0.2605 0.6942 0.117 Uiso 0.5 1 calc R U P A 2
C53B C 0.786(2) 0.2961(19) 0.494(2) 0.070(8) Uani 0.5 1 d . U P A 2
H53D H 0.8279 0.3139 0.5086 0.105 Uiso 0.5 1 calc R U P A 2
H53E H 0.7554 0.3134 0.4530 0.105 Uiso 0.5 1 calc R U P A 2
H53F H 0.7908 0.2588 0.4841 0.105 Uiso 0.5 1 calc R U P A 2
C54B C 0.6548(18) 0.3464(13) 0.4811(16) 0.065(7) Uani 0.5 1 d . U P A 2
H54D H 0.6263 0.3720 0.4915 0.098 Uiso 0.5 1 calc R U P A 2
H54E H 0.6286 0.3188 0.4502 0.098 Uiso 0.5 1 calc R U P A 2
H54F H 0.6808 0.3646 0.4585 0.098 Uiso 0.5 1 calc R U P A 2
C55B C 0.863(4) 0.4455(16) 0.741(2) 0.058(5) Uani 0.5 1 d D U P A 2
C56B C 0.8903(17) 0.3945(12) 0.7549(15) 0.068(5) Uani 0.5 1 d D U P A 2
C57B C 0.9146(18) 0.3793(12) 0.7041(18) 0.081(5) Uani 0.5 1 d D U P A 2
C58B C 0.9107(17) 0.4266(13) 0.6690(17) 0.078(5) Uani 0.5 1 d D U P A 2
C59B C 0.870(2) 0.4646(12) 0.6807(19) 0.066(5) Uani 0.5 1 d D U P A 2
C60B C 0.8411(18) 0.4703(18) 0.796(2) 0.098(10) Uani 0.5 1 d D U P A 2
H60D H 0.7937 0.4698 0.7799 0.147 Uiso 0.5 1 calc R U P A 2
H60E H 0.8566 0.5069 0.8047 0.147 Uiso 0.5 1 calc R U P A 2
H60F H 0.8589 0.4499 0.8394 0.147 Uiso 0.5 1 calc R U P A 2
C61B C 0.899(2) 0.3607(17) 0.8201(16) 0.108(10) Uani 0.5 1 d D U P A 2
H61D H 0.9439 0.3638 0.8528 0.161 Uiso 0.5 1 calc R U P A 2
H61E H 0.8895 0.3235 0.8066 0.161 Uiso 0.5 1 calc R U P A 2
H61F H 0.8695 0.3734 0.8422 0.161 Uiso 0.5 1 calc R U P A 2
C62B C 0.953(2) 0.3272(16) 0.729(2) 0.124(12) Uani 0.5 1 d D U P A 2
H62D H 0.9838 0.3319 0.7769 0.185 Uiso 0.5 1 calc R U P A 2
H62E H 0.9762 0.3181 0.6989 0.185 Uiso 0.5 1 calc R U P A 2
H62F H 0.9226 0.2986 0.7286 0.185 Uiso 0.5 1 calc R U P A 2
C63B C 0.9415(19) 0.408(2) 0.617(2) 0.114(11) Uani 0.5 1 d D U P A 2
H63D H 0.9886 0.4118 0.6383 0.170 Uiso 0.5 1 calc R U P A 2
H63E H 0.9248 0.4291 0.5751 0.170 Uiso 0.5 1 calc R U P A 2
H63F H 0.9307 0.3704 0.6061 0.170 Uiso 0.5 1 calc R U P A 2
C64B C 0.850(2) 0.5210(13) 0.654(3) 0.127(13) Uani 0.5 1 d D U P A 2
H64D H 0.8139 0.5325 0.6680 0.191 Uiso 0.5 1 calc R U P A 2
H64E H 0.8355 0.5214 0.6034 0.191 Uiso 0.5 1 calc R U P A 2
H64F H 0.8865 0.5450 0.6738 0.191 Uiso 0.5 1 calc R U P A 2
K1 K 0.13894(15) 0.41456(14) 0.4118(2) 0.0853(11) Uani 1 1 d D U . . .
O1 O 0.2721(5) 0.4198(5) 0.4805(6) 0.095(3) Uani 1 1 d D U . . .
O2 O 0.1985(6) 0.5139(5) 0.4384(8) 0.110(4) Uani 1 1 d D U . . .
O3 O 0.1186(8) 0.3666(5) 0.5258(10) 0.138(5) Uani 1 1 d D U . . .
O4 O 0.0358(8) 0.4477(7) 0.4478(14) 0.199(7) Uani 1 1 d D U . . .
O5 O 0.1307(8) 0.3216(6) 0.3329(9) 0.140(5) Uani 1 1 d D U . . .
O6 O 0.0815(9) 0.4194(8) 0.2686(8) 0.193(6) Uani 1 1 d D U . . .
N7 N 0.2147(7) 0.3172(6) 0.4772(8) 0.096(3) Uani 1 1 d D U . . .
N8 N 0.0638(9) 0.5095(8) 0.3417(16) 0.191(6) Uani 1 1 d D U . . .
C65 C 0.2827(8) 0.3268(9) 0.4865(12) 0.115(5) Uani 1 1 d D U . . .
H65A H 0.2871 0.3277 0.4406 0.137 Uiso 1 1 calc R U . . .
H65B H 0.3097 0.2972 0.5133 0.137 Uiso 1 1 calc R U . . .
C66 C 0.3075(10) 0.3795(8) 0.5248(12) 0.132(7) Uani 1 1 d D U . . .
H66A H 0.3003 0.3804 0.5692 0.158 Uiso 1 1 calc R U . . .
H66B H 0.3543 0.3838 0.5345 0.158 Uiso 1 1 calc R U . . .
C67 C 0.2905(10) 0.4708(8) 0.5098(12) 0.131(7) Uani 1 1 d D U . . .
H67A H 0.3383 0.4730 0.5283 0.157 Uiso 1 1 calc R U . . .
H67B H 0.2758 0.4749 0.5493 0.157 Uiso 1 1 calc R U . . .
C68 C 0.2652(8) 0.5142(8) 0.4626(12) 0.120(6) Uani 1 1 d D U . . .
H68A H 0.2815 0.5481 0.4866 0.145 Uiso 1 1 calc R U . . .
H68B H 0.2801 0.5112 0.4232 0.145 Uiso 1 1 calc R U . . .
C69 C 0.1719(10) 0.5547(8) 0.3889(14) 0.142(7) Uani 1 1 d D U . . .
H69A H 0.1806 0.5473 0.3462 0.170 Uiso 1 1 calc R U . . .
H69B H 0.1920 0.5891 0.4080 0.170 Uiso 1 1 calc R U . . .
C70 C 0.0986(11) 0.5573(9) 0.3721(19) 0.181(9) Uani 1 1 d D U . . .
H70A H 0.0909 0.5651 0.4153 0.217 Uiso 1 1 calc R U . . .
H70B H 0.0806 0.5871 0.3397 0.217 Uiso 1 1 calc R U . . .
C71 C 0.2067(10) 0.3059(9) 0.5425(11) 0.114(5) Uani 1 1 d D U . . .
H71A H 0.2354 0.3298 0.5787 0.137 Uiso 1 1 calc R U . . .
H71B H 0.2208 0.2691 0.5564 0.137 Uiso 1 1 calc R U . . .
C72 C 0.1372(10) 0.3127(7) 0.5399(14) 0.123(6) Uani 1 1 d D U . . .
H72A H 0.1076 0.2898 0.5031 0.148 Uiso 1 1 calc R U . . .
H72B H 0.1344 0.3020 0.5847 0.148 Uiso 1 1 calc R U . . .
C73 C 0.0567(12) 0.3768(10) 0.5263(19) 0.173(8) Uani 1 1 d D U . . .
H73A H 0.0555 0.3673 0.5721 0.207 Uiso 1 1 calc R U . . .
H73B H 0.0247 0.3544 0.4909 0.207 Uiso 1 1 calc R U . . .
C74 C 0.0392(15) 0.4323(11) 0.5118(17) 0.201(8) Uani 1 1 d D U . . .
H74A H -0.0034 0.4384 0.5160 0.241 Uiso 1 1 calc R U . . .
H74B H 0.0715 0.4545 0.5471 0.241 Uiso 1 1 calc R U . . .
C75 C 0.0109(15) 0.5012(11) 0.426(2) 0.211(9) Uani 1 1 d D U . . .
H75A H 0.0421 0.5277 0.4546 0.253 Uiso 1 1 calc R U . . .
H75B H -0.0306 0.5061 0.4329 0.253 Uiso 1 1 calc R U . . .
C76 C 0.0006(12) 0.5096(15) 0.348(2) 0.228(9) Uani 1 1 d D U . . .
H76A H -0.0267 0.4809 0.3198 0.273 Uiso 1 1 calc R U . . .
H76B H -0.0216 0.5439 0.3319 0.273 Uiso 1 1 calc R U . . .
C77 C 0.1908(12) 0.2726(8) 0.4314(11) 0.122(5) Uani 1 1 d D U . . .
H77A H 0.1494 0.2607 0.4343 0.147 Uiso 1 1 calc R U . . .
H77B H 0.2221 0.2431 0.4474 0.147 Uiso 1 1 calc R U . . .
C78 C 0.1802(12) 0.2847(8) 0.3557(12) 0.132(6) Uani 1 1 d D U . . .
H78A H 0.2202 0.2991 0.3518 0.159 Uiso 1 1 calc R U . . .
H78B H 0.1680 0.2520 0.3274 0.159 Uiso 1 1 calc R U . . .
C79 C 0.1127(13) 0.3376(12) 0.2632(11) 0.162(7) Uani 1 1 d D U . . .
H79A H 0.1054 0.3050 0.2347 0.195 Uiso 1 1 calc R U . . .
H79B H 0.1505 0.3558 0.2585 0.195 Uiso 1 1 calc R U . . .
C80 C 0.0563(15) 0.3719(11) 0.2317(16) 0.218(12) Uani 1 1 d D U . . .
H80A H 0.0454 0.3762 0.1812 0.261 Uiso 1 1 calc R U . . .
H80B H 0.0179 0.3590 0.2406 0.261 Uiso 1 1 calc R U . . .
C81 C 0.0369(18) 0.4602(14) 0.241(2) 0.263(15) Uani 1 1 d D U . . .
H81A H -0.0036 0.4509 0.2478 0.315 Uiso 1 1 calc R U . . .
H81B H 0.0269 0.4610 0.1901 0.315 Uiso 1 1 calc R U . . .
C82 C 0.0562(17) 0.5163(15) 0.2688(18) 0.238(10) Uani 1 1 d D U . . .
H82A H 0.0972 0.5275 0.2641 0.286 Uiso 1 1 calc R U . . .
H82B H 0.0218 0.5423 0.2451 0.286 Uiso 1 1 calc R U . . .
O8 O 0.4823(13) 0.3436(8) 0.6722(17) 0.211(9) Uani 1 1 d D U . . .
C87 C 0.4268(15) 0.3534(14) 0.6926(19) 0.181(10) Uani 1 1 d D U . . .
H87A H 0.4418 0.3675 0.7404 0.218 Uiso 1 1 calc R U . . .
H87B H 0.3979 0.3800 0.6613 0.218 Uiso 1 1 calc R U . . .
C88 C 0.3918(18) 0.3046(14) 0.689(2) 0.212(13) Uani 1 1 d D U . . .
H88A H 0.3527 0.3029 0.6463 0.254 Uiso 1 1 calc R U . . .
H88B H 0.3789 0.3005 0.7298 0.254 Uiso 1 1 calc R U . . .
C89 C 0.4403(19) 0.2635(14) 0.689(3) 0.231(14) Uani 1 1 d D U . . .
H89A H 0.4517 0.2417 0.7311 0.277 Uiso 1 1 calc R U . . .
H89B H 0.4209 0.2398 0.6482 0.277 Uiso 1 1 calc R U . . .
C90 C 0.4989(18) 0.2880(11) 0.685(2) 0.207(12) Uani 1 1 d D U . . .
H90A H 0.5359 0.2833 0.7294 0.248 Uiso 1 1 calc R U . . .
H90B H 0.5102 0.2724 0.6472 0.248 Uiso 1 1 calc R U . . .
O9A O 0.703(3) 0.233(2) 0.318(2) 0.201(14) Uani 0.5 1 d D U P B 1
C94A C 0.635(3) 0.214(3) 0.300(4) 0.187(13) Uani 0.5 1 d D U P B 1
H94A H 0.6269 0.1969 0.3397 0.224 Uiso 0.5 1 calc R U P B 1
H94B H 0.6021 0.2419 0.2795 0.224 Uiso 0.5 1 calc R U P B 1
C93A C 0.640(3) 0.175(3) 0.249(4) 0.197(15) Uani 0.5 1 d D U P B 1
H93A H 0.6125 0.1444 0.2493 0.237 Uiso 0.5 1 calc R U P B 1
H93B H 0.6209 0.1919 0.2025 0.237 Uiso 0.5 1 calc R U P B 1
C92A C 0.704(3) 0.157(2) 0.259(4) 0.203(16) Uani 0.5 1 d D U P B 1
H92A H 0.7060 0.1423 0.2152 0.243 Uiso 0.5 1 calc R U P B 1
H92B H 0.7191 0.1303 0.2959 0.243 Uiso 0.5 1 calc R U P B 1
C91A C 0.739(3) 0.207(2) 0.278(4) 0.183(14) Uani 0.5 1 d D U P B 1
H91A H 0.7368 0.2285 0.2370 0.220 Uiso 0.5 1 calc R U P B 1
H91B H 0.7855 0.2013 0.3074 0.220 Uiso 0.5 1 calc R U P B 1
C91B C 0.734(3) 0.212(3) 0.324(4) 0.204(15) Uani 0.5 1 d D U P C 2
H91C H 0.7667 0.1873 0.3535 0.245 Uiso 0.5 1 calc R U P C 2
H91D H 0.7555 0.2466 0.3242 0.245 Uiso 0.5 1 calc R U P C 2
C92B C 0.708(3) 0.191(3) 0.251(3) 0.187(14) Uani 0.5 1 d D U P C 2
H92C H 0.6957 0.2196 0.2156 0.224 Uiso 0.5 1 calc R U P C 2
H92D H 0.7370 0.1653 0.2417 0.224 Uiso 0.5 1 calc R U P C 2
C93B C 0.652(3) 0.167(3) 0.261(4) 0.181(14) Uani 0.5 1 d D U P C 2
H93C H 0.6124 0.1814 0.2249 0.217 Uiso 0.5 1 calc R U P C 2
H93D H 0.6530 0.1283 0.2509 0.217 Uiso 0.5 1 calc R U P C 2
C94B C 0.645(4) 0.172(2) 0.327(4) 0.201(14) Uani 0.5 1 d D U P C 2
H94C H 0.6629 0.1411 0.3572 0.241 Uiso 0.5 1 calc R U P C 2
H94D H 0.5990 0.1770 0.3217 0.241 Uiso 0.5 1 calc R U P C 2
O9B O 0.683(3) 0.220(2) 0.354(3) 0.220(15) Uani 0.5 1 d D U P C 2
O11 O 0.435(2) 0.3572(13) 0.335(2) 0.297(15) Uani 1 1 d D U . . .
C99 C 0.368(2) 0.3523(15) 0.336(3) 0.284(16) Uani 1 1 d D U . . .
H99A H 0.3557 0.3831 0.3576 0.341 Uiso 1 1 calc R U . . .
H99B H 0.3354 0.3455 0.2892 0.341 Uiso 1 1 calc R U . . .
C100 C 0.383(2) 0.3061(17) 0.379(2) 0.275(16) Uani 1 1 d D U . . .
H10A H 0.3534 0.2768 0.3561 0.329 Uiso 1 1 calc R U . . .
H10B H 0.3778 0.3140 0.4237 0.329 Uiso 1 1 calc R U . . .
C101 C 0.451(2) 0.290(2) 0.392(3) 0.301(17) Uani 1 1 d D U . . .
H10E H 0.4697 0.2656 0.4313 0.362 Uiso 0.5 1 calc R U P D 2
H10F H 0.4587 0.2783 0.3503 0.362 Uiso 0.5 1 calc R U P D 2
H10C H 0.4795 0.3046 0.4375 0.362 Uiso 0.5 1 calc R U P E 1
H10D H 0.4543 0.2513 0.3941 0.362 Uiso 0.5 1 calc R U P E 1
C103 C 0.472(4) 0.310(3) 0.339(4) 0.292(19) Uani 0.5 1 d D U P F 1
H10G H 0.4567 0.2883 0.2959 0.350 Uiso 0.5 1 calc R U P F 1
H10H H 0.5194 0.3157 0.3547 0.350 Uiso 0.5 1 calc R U P F 1
C102 C 0.466(5) 0.345(2) 0.409(3) 0.32(2) Uani 0.5 1 d D U P F 2
H10I H 0.5132 0.3527 0.4290 0.382 Uiso 0.5 1 calc R U P F 2
H10J H 0.4437 0.3607 0.4383 0.382 Uiso 0.5 1 calc R U P F 2
O12 O 0.6735(18) 0.1748(11) 0.516(2) 0.283(14) Uani 1 1 d D U . . .
C104 C 0.604(2) 0.1870(18) 0.491(3) 0.286(16) Uani 1 1 d D U . . .
H10K H 0.5945 0.2254 0.4841 0.344 Uiso 1 1 calc R U . . .
H10L H 0.5785 0.1670 0.4488 0.344 Uiso 1 1 calc R U . . .
C105 C 0.596(3) 0.167(2) 0.552(3) 0.334(19) Uani 1 1 d D U . . .
H10M H 0.5504 0.1661 0.5472 0.401 Uiso 1 1 calc R U . . .
H10N H 0.6212 0.1884 0.5932 0.401 Uiso 1 1 calc R U . . .
C106 C 0.623(3) 0.114(2) 0.557(3) 0.323(19) Uani 1 1 d D U . . .
H10O H 0.6010 0.0929 0.5147 0.387 Uiso 1 1 calc R U . . .
H10P H 0.6217 0.0948 0.5983 0.387 Uiso 1 1 calc R U . . .
C107 C 0.689(3) 0.130(2) 0.564(3) 0.300(17) Uani 1 1 d D U . . .
H10Q H 0.7145 0.1414 0.6121 0.360 Uiso 1 1 calc R U . . .
H10R H 0.7116 0.1019 0.5496 0.360 Uiso 1 1 calc R U . . .
O7 O 0.9035(7) 0.6393(10) 0.7448(10) 0.174(7) Uani 1 1 d D U . . .
C83 C 0.8360(9) 0.6493(13) 0.7217(15) 0.163(10) Uani 1 1 d D U . . .
H83A H 0.8111 0.6204 0.6913 0.196 Uiso 1 1 calc R U . . .
H83B H 0.8250 0.6832 0.6961 0.196 Uiso 1 1 calc R U . . .
C84 C 0.8228(13) 0.6517(16) 0.7855(15) 0.184(11) Uani 1 1 d D U . . .
H84A H 0.7909 0.6243 0.7856 0.221 Uiso 1 1 calc R U . . .
H84B H 0.8056 0.6869 0.7909 0.221 Uiso 1 1 calc R U . . .
C85 C 0.8862(12) 0.6419(13) 0.8418(15) 0.173(10) Uani 1 1 d D U . . .
H85A H 0.8914 0.6651 0.8820 0.208 Uiso 1 1 calc R U . . .
H85B H 0.8895 0.6045 0.8572 0.208 Uiso 1 1 calc R U . . .
C86 C 0.9349(12) 0.6535(13) 0.8132(13) 0.157(9) Uani 1 1 d D U . . .
H86A H 0.9465 0.6916 0.8178 0.188 Uiso 1 1 calc R U . . .
H86B H 0.9744 0.6320 0.8354 0.188 Uiso 1 1 calc R U . . .
C95B C 0.854(3) 0.625(2) 0.537(5) 0.274(18) Uani 0.5 1 d D U P G 2
H95A H 0.8104 0.6081 0.5192 0.329 Uiso 0.5 1 calc R U P G 2
H95B H 0.8693 0.6269 0.5877 0.329 Uiso 0.5 1 calc R U P G 2
C96B C 0.899(2) 0.5952(18) 0.514(4) 0.255(18) Uani 0.5 1 d D U P G 2
H96A H 0.9033 0.5582 0.5312 0.306 Uiso 0.5 1 calc R U P G 2
H96B H 0.8853 0.5952 0.4631 0.306 Uiso 0.5 1 calc R U P G 2
C97B C 0.958(2) 0.625(2) 0.547(6) 0.29(2) Uani 0.5 1 d D U P G 2
H97A H 0.9896 0.6200 0.5238 0.342 Uiso 0.5 1 calc R U P G 2
H97B H 0.9782 0.6187 0.5971 0.342 Uiso 0.5 1 calc R U P G 2
C98B C 0.923(2) 0.675(2) 0.529(6) 0.287(19) Uani 0.5 1 d D U P G 2
H98A H 0.9395 0.6985 0.5702 0.344 Uiso 0.5 1 calc R U P G 2
H98B H 0.9338 0.6920 0.4918 0.344 Uiso 0.5 1 calc R U P G 2
O10B O 0.852(2) 0.675(2) 0.507(4) 0.273(17) Uani 0.5 1 d D U P G 2
C95A C 0.842(2) 0.6332(18) 0.529(5) 0.261(18) Uani 0.5 1 d D U P H 1
H95C H 0.8316 0.6167 0.4828 0.313 Uiso 0.5 1 calc R U P H 1
H95D H 0.8168 0.6151 0.5536 0.313 Uiso 0.5 1 calc R U P H 1
C96A C 0.910(2) 0.631(2) 0.569(4) 0.277(19) Uani 0.5 1 d D U P H 1
H96C H 0.9262 0.5943 0.5779 0.332 Uiso 0.5 1 calc R U P H 1
H96D H 0.9214 0.6503 0.6134 0.332 Uiso 0.5 1 calc R U P H 1
C97A C 0.937(2) 0.658(2) 0.523(5) 0.269(19) Uani 0.5 1 d D U P H 1
H97C H 0.9388 0.6352 0.4849 0.323 Uiso 0.5 1 calc R U P H 1
H97D H 0.9795 0.6748 0.5478 0.323 Uiso 0.5 1 calc R U P H 1
C98A C 0.883(2) 0.6962(18) 0.501(4) 0.246(18) Uani 0.5 1 d D U P H 1
H98C H 0.9013 0.7317 0.5170 0.296 Uiso 0.5 1 calc R U P H 1
H98D H 0.8659 0.6970 0.4496 0.296 Uiso 0.5 1 calc R U P H 1
O10A O 0.8285(19) 0.6884(17) 0.523(4) 0.265(17) Uani 0.5 1 d D U P H 1
O13 O 0.238(3) 0.478(2) 0.253(3) 0.38(2) Uiso 1 1 d D U . . .
C109 C 0.288(4) 0.452(3) 0.234(5) 0.43(3) Uiso 1 1 d D U . . .
C110 C 0.296(4) 0.502(4) 0.201(4) 0.38(3) Uiso 1 1 d D U . . .
C111 C 0.247(4) 0.546(3) 0.186(4) 0.41(3) Uiso 1 1 d D U . . .
C112 C 0.202(2) 0.525(2) 0.216(3) 0.247(18) Uiso 1 1 d D U . . .

loop_
_atom_site_aniso_label
_atom_site_aniso_U_11
_atom_site_aniso_U_22
_atom_site_aniso_U_33
_atom_site_aniso_U_23
_atom_site_aniso_U_13
_atom_site_aniso_U_12
Dy1 0.0412(2) 0.0384(2) 0.0394(3) 0.0015(2) 0.0224(2) 0.0075(2)
Dy2 0.0560(3) 0.0602(3) 0.0411(3) 0.0014(2) 0.0253(3) 0.0244(3)
N1 0.041(4) 0.038(4) 0.045(5) -0.002(4) 0.029(4) 0.003(3)
N2 0.035(5) 0.037(5) 0.030(5) 0.002(3) 0.018(4) 0.004(4)
N3 0.047(5) 0.035(4) 0.037(4) 0.005(3) 0.022(4) 0.011(3)
N4 0.050(5) 0.055(5) 0.039(5) 0.009(4) 0.021(4) 0.017(4)
N5 0.038(5) 0.044(5) 0.029(5) 0.001(3) 0.021(4) 0.008(4)
N6 0.049(5) 0.053(5) 0.038(5) -0.008(4) 0.027(4) 0.007(4)
C1 0.057(6) 0.040(5) 0.049(6) -0.002(5) 0.037(5) 0.003(5)
C2 0.064(7) 0.045(6) 0.050(7) -0.008(5) 0.039(6) -0.005(5)
C3 0.049(6) 0.052(6) 0.033(5) -0.002(4) 0.024(5) -0.007(5)
C4 0.047(6) 0.041(5) 0.036(5) 0.005(4) 0.024(5) 0.007(4)
C5 0.037(5) 0.038(5) 0.035(5) 0.007(4) 0.020(4) 0.007(4)
C6 0.039(5) 0.038(5) 0.031(5) 0.002(4) 0.020(4) 0.010(4)
C7 0.042(6) 0.040(5) 0.034(5) 0.004(4) 0.026(5) 0.010(4)
C8 0.039(5) 0.043(5) 0.027(5) 0.004(4) 0.018(4) 0.008(4)
C9 0.040(6) 0.038(5) 0.032(5) 0.006(4) 0.022(5) 0.008(4)
C10 0.040(5) 0.038(5) 0.038(5) 0.003(4) 0.025(4) 0.004(4)
C11 0.046(6) 0.044(5) 0.034(5) -0.003(4) 0.023(4) 0.003(4)
C12 0.055(6) 0.045(6) 0.037(5) -0.007(4) 0.027(5) -0.003(5)
C13 0.042(6) 0.064(7) 0.026(5) -0.003(4) 0.010(4) 0.004(5)
C14 0.047(6) 0.049(6) 0.040(6) 0.011(5) 0.020(5) 0.007(5)
C15 0.079(9) 0.056(7) 0.050(7) 0.006(5) 0.037(7) 0.015(6)
C16 0.086(9) 0.057(7) 0.039(6) 0.010(5) 0.032(6) 0.013(6)
C17 0.065(7) 0.050(6) 0.043(6) 0.002(5) 0.035(6) 0.007(5)
C18 0.051(6) 0.043(5) 0.041(6) 0.001(4) 0.027(5) 0.004(4)
C19 0.045(5) 0.034(5) 0.040(5) 0.002(4) 0.023(4) 0.009(4)
C20 0.048(6) 0.069(8) 0.054(7) -0.013(6) 0.032(6) 0.013(6)
C21 0.060(7) 0.081(9) 0.060(7) -0.009(6) 0.049(6) -0.001(6)
C22 0.063(7) 0.053(6) 0.052(7) -0.010(5) 0.041(6) -0.009(5)
C23 0.049(6) 0.054(6) 0.036(5) 0.002(4) 0.027(5) 0.002(5)
C24 0.038(5) 0.044(5) 0.036(5) -0.004(4) 0.021(4) 0.005(4)
C25 0.031(6) 0.074(9) 0.064(8) 0.031(7) 0.014(5) -0.009(5)
C26 0.045(6) 0.079(9) 0.063(8) -0.025(7) 0.034(6) -0.016(6)
C27 0.025(5) 0.067(8) 0.077(10) -0.018(7) 0.020(6) -0.002(5)
C28 0.036(6) 0.058(7) 0.056(7) 0.004(6) 0.016(5) -0.006(5)
C29 0.046(7) 0.037(6) 0.069(9) -0.007(6) 0.031(6) -0.003(5)
C30 0.051(7) 0.080(9) 0.076(9) 0.025(7) 0.023(7) -0.004(6)
C31 0.051(7) 0.129(13) 0.067(9) -0.011(9) 0.033(7) -0.011(8)
C32 0.060(8) 0.073(9) 0.149(16) -0.014(10) 0.069(10) 0.007(7)
C33 0.062(8) 0.083(10) 0.079(10) 0.020(8) 0.023(8) 0.001(7)
C34 0.072(8) 0.056(8) 0.083(10) -0.012(7) 0.042(8) -0.009(6)
C35 0.048(6) 0.040(6) 0.055(7) 0.000(5) 0.030(6) -0.001(5)
C36 0.072(8) 0.030(5) 0.081(9) -0.005(5) 0.049(7) 0.002(5)
C37 0.064(7) 0.042(6) 0.056(8) 0.013(5) 0.025(6) 0.008(5)
C38 0.086(9) 0.038(6) 0.055(7) 0.005(5) 0.030(7) -0.005(6)
C39 0.066(7) 0.041(6) 0.053(7) 0.010(5) 0.040(6) 0.009(5)
C40 0.075(9) 0.058(8) 0.065(8) -0.006(6) 0.036(7) -0.022(6)
C41 0.119(12) 0.035(6) 0.112(12) -0.004(7) 0.090(11) 0.005(7)
C42 0.135(14) 0.047(7) 0.060(8) 0.015(6) 0.045(9) -0.014(8)
C43 0.073(9) 0.059(9) 0.143(16) 0.047(10) 0.033(10) 0.008(7)
C44 0.077(8) 0.041(6) 0.083(9) 0.001(6) 0.060(8) 0.002(6)
C45A 0.093(11) 0.047(10) 0.074(12) -0.008(11) 0.040(10) 0.009(9)
C46A 0.087(11) 0.041(9) 0.055(11) 0.005(10) 0.028(8) 0.017(10)
C47A 0.088(11) 0.045(10) 0.056(9) 0.005(8) 0.030(8) 0.015(11)
C48A 0.096(13) 0.040(11) 0.055(9) -0.003(8) 0.024(9) 0.009(10)
C49A 0.108(13) 0.044(10) 0.062(11) -0.003(9) 0.038(10) 0.001(11)
C50A 0.070(15) 0.08(2) 0.15(3) -0.02(2) 0.049(17) -0.020(13)
C51A 0.14(3) 0.073(19) 0.075(18) 0.000(14) 0.047(18) -0.02(2)
C52A 0.11(2) 0.051(17) 0.09(2) 0.012(15) 0.01(2) 0.011(17)
C53A 0.10(2) 0.07(2) 0.059(19) -0.010(16) 0.032(17) 0.040(18)
C54A 0.11(2) 0.058(16) 0.062(15) 0.017(16) 0.001(14) 0.006(17)
C55A 0.042(11) 0.081(10) 0.051(10) 0.002(8) 0.023(9) 0.014(9)
C56A 0.054(11) 0.100(11) 0.049(9) 0.011(8) 0.025(8) 0.011(9)
C57A 0.062(10) 0.106(11) 0.064(11) 0.018(9) 0.030(8) 0.027(9)
C58A 0.047(9) 0.085(11) 0.056(9) -0.002(9) 0.034(8) 0.013(10)
C59A 0.045(10) 0.081(11) 0.059(9) -0.003(8) 0.022(8) 0.008(9)
C60A 0.046(13) 0.094(15) 0.052(14) -0.040(12) 0.015(12) -0.008(11)
C61A 0.063(16) 0.16(3) 0.039(12) 0.021(13) 0.013(11) -0.017(17)
C62A 0.10(2) 0.112(19) 0.10(2) 0.020(15) 0.006(19) 0.035(15)
C63A 0.075(17) 0.11(2) 0.105(19) -0.004(17) 0.063(15) 0.019(17)
C64A 0.054(14) 0.075(13) 0.067(14) -0.008(11) 0.029(12) -0.021(12)
C45B 0.089(11) 0.047(10) 0.058(11) -0.005(10) 0.033(9) 0.015(9)
C46B 0.093(12) 0.045(9) 0.061(10) -0.003(9) 0.034(9) 0.019(11)
C47B 0.100(12) 0.045(11) 0.060(9) -0.006(9) 0.032(9) 0.026(10)
C48B 0.088(12) 0.050(10) 0.060(9) -0.003(9) 0.034(8) 0.017(11)
C49B 0.088(11) 0.038(9) 0.058(11) 0.002(10) 0.031(8) 0.018(10)
C50B 0.076(14) 0.071(19) 0.073(19) -0.001(15) 0.033(14) -0.009(13)
C51B 0.12(3) 0.055(16) 0.076(18) 0.009(14) 0.038(17) 0.01(2)
C52B 0.10(2) 0.07(2) 0.081(18) 0.017(16) 0.048(15) 0.030(17)
C53B 0.09(2) 0.061(17) 0.056(15) 0.003(14) 0.028(16) 0.041(17)
C54B 0.089(17) 0.040(13) 0.054(13) -0.003(11) 0.011(12) -0.011(12)
C55B 0.048(11) 0.081(10) 0.054(10) -0.002(8) 0.027(9) 0.012(9)
C56B 0.062(11) 0.091(10) 0.048(10) 0.006(8) 0.016(8) 0.023(9)
C57B 0.066(10) 0.105(11) 0.073(11) -0.012(9) 0.026(9) 0.031(9)
C58B 0.056(10) 0.122(13) 0.069(10) -0.002(10) 0.040(8) 0.003(11)
C59B 0.043(11) 0.087(11) 0.063(10) 0.011(9) 0.015(8) 0.001(9)
C60B 0.077(18) 0.13(2) 0.10(2) -0.037(18) 0.052(18) 0.013(17)
C61B 0.12(2) 0.118(19) 0.053(15) 0.024(14) -0.006(14) 0.000(18)
C62B 0.11(2) 0.14(2) 0.10(2) -0.007(18) 0.01(2) 0.061(18)
C63B 0.060(17) 0.20(3) 0.09(2) -0.033(19) 0.048(16) -0.01(2)
C64B 0.11(2) 0.088(17) 0.13(3) 0.038(17) -0.03(2) -0.020(15)
K1 0.0508(16) 0.0693(19) 0.139(3) -0.010(2) 0.0384(19) -0.0147(14)
O1 0.073(6) 0.125(7) 0.082(7) 0.010(6) 0.023(5) -0.007(5)
O2 0.121(8) 0.077(6) 0.148(11) 0.001(6) 0.068(7) -0.029(6)
O3 0.174(11) 0.077(7) 0.237(12) 0.008(8) 0.162(11) -0.007(7)
O4 0.134(11) 0.145(12) 0.39(2) 0.070(12) 0.179(14) 0.044(8)
O5 0.151(14) 0.128(9) 0.123(8) -0.021(7) 0.028(9) -0.024(7)
O6 0.138(13) 0.205(12) 0.154(9) 0.035(9) -0.043(8) -0.040(10)
N7 0.096(8) 0.090(7) 0.118(8) 0.015(6) 0.058(7) 0.009(6)
N8 0.108(9) 0.142(10) 0.304(17) 0.094(10) 0.053(11) 0.021(8)
C65 0.084(9) 0.136(11) 0.140(15) 0.039(11) 0.061(10) 0.027(8)
C66 0.087(10) 0.172(12) 0.112(15) 0.050(11) 0.006(10) -0.013(10)
C67 0.106(11) 0.149(11) 0.119(15) -0.001(10) 0.019(10) -0.078(10)
C68 0.114(10) 0.108(10) 0.159(16) -0.011(10) 0.073(11) -0.052(9)
C69 0.147(11) 0.076(10) 0.225(19) 0.021(11) 0.095(13) -0.012(10)
C70 0.151(12) 0.089(10) 0.32(2) 0.073(14) 0.113(16) 0.036(10)
C71 0.127(12) 0.110(13) 0.131(12) 0.022(9) 0.077(11) -0.001(9)
C72 0.136(13) 0.088(10) 0.182(17) 0.023(11) 0.101(13) -0.007(9)
C73 0.180(15) 0.129(13) 0.29(2) 0.009(14) 0.182(16) 0.012(12)
C74 0.202(18) 0.144(15) 0.35(2) 0.008(16) 0.209(16) 0.033(14)
C75 0.132(16) 0.159(17) 0.37(2) 0.023(17) 0.119(17) 0.071(14)
C76 0.100(12) 0.20(2) 0.35(2) 0.069(18) 0.045(16) 0.039(11)
C77 0.168(15) 0.080(9) 0.147(11) -0.003(8) 0.090(12) 0.000(9)
C78 0.189(18) 0.095(12) 0.143(11) -0.013(10) 0.096(13) -0.008(11)
C79 0.154(17) 0.222(16) 0.089(10) -0.030(10) 0.017(12) -0.060(13)
C80 0.167(18) 0.250(16) 0.128(14) 0.001(13) -0.075(16) -0.066(15)
C81 0.23(3) 0.227(18) 0.226(17) 0.127(15) -0.04(2) 0.01(2)
C82 0.15(2) 0.232(16) 0.267(18) 0.116(15) 0.002(18) 0.01(2)
O8 0.21(2) 0.136(13) 0.30(3) 0.019(17) 0.111(19) -0.006(13)
C87 0.18(2) 0.175(19) 0.17(3) -0.05(2) 0.05(2) -0.025(16)
C88 0.19(3) 0.22(3) 0.23(3) -0.03(3) 0.09(2) -0.050(19)
C89 0.27(3) 0.165(18) 0.29(3) 0.03(3) 0.14(3) -0.03(2)
C90 0.25(3) 0.131(17) 0.28(3) 0.04(2) 0.15(3) -0.005(17)
O9A 0.26(3) 0.20(3) 0.15(3) 0.01(2) 0.07(3) 0.00(2)
C94A 0.24(3) 0.15(3) 0.15(3) 0.05(2) 0.05(3) 0.02(3)
C93A 0.24(3) 0.14(3) 0.18(3) 0.03(2) 0.04(3) 0.03(2)
C92A 0.24(3) 0.14(3) 0.20(3) 0.04(2) 0.04(3) 0.04(3)
C91A 0.24(3) 0.12(3) 0.16(3) 0.04(3) 0.04(3) 0.05(2)
C91B 0.23(3) 0.17(3) 0.19(3) 0.02(3) 0.05(3) 0.03(3)
C92B 0.25(3) 0.12(3) 0.19(3) 0.03(2) 0.07(3) 0.04(3)
C93B 0.24(3) 0.12(3) 0.17(3) 0.04(2) 0.06(3) 0.04(2)
C94B 0.26(3) 0.15(3) 0.18(3) 0.02(3) 0.07(3) 0.02(3)
O9B 0.26(3) 0.21(3) 0.18(3) 0.00(2) 0.08(3) -0.01(3)
O11 0.47(4) 0.21(2) 0.36(3) -0.07(2) 0.33(3) -0.14(3)
C99 0.42(4) 0.16(2) 0.38(4) -0.10(2) 0.27(3) -0.10(3)
C100 0.45(4) 0.21(3) 0.33(3) -0.06(2) 0.35(3) -0.09(3)
C101 0.41(4) 0.25(3) 0.35(4) -0.03(3) 0.26(3) -0.10(3)
C103 0.37(4) 0.26(4) 0.37(4) -0.11(4) 0.29(4) -0.15(3)
C102 0.43(4) 0.24(3) 0.37(4) -0.06(4) 0.26(4) -0.08(4)
O12 0.30(3) 0.17(2) 0.48(4) 0.03(2) 0.27(3) 0.04(2)
C104 0.31(3) 0.18(3) 0.48(5) 0.00(3) 0.27(4) 0.04(3)
C105 0.35(4) 0.31(4) 0.47(5) -0.01(4) 0.29(4) 0.03(3)
C106 0.39(4) 0.28(3) 0.44(5) 0.05(3) 0.31(4) 0.01(3)
C107 0.36(3) 0.24(4) 0.42(5) 0.05(3) 0.28(4) 0.05(3)
O7 0.089(9) 0.25(2) 0.156(13) -0.011(15) 0.008(9) -0.021(12)
C83 0.071(10) 0.24(3) 0.161(16) 0.03(2) 0.017(10) -0.032(15)
C84 0.113(13) 0.25(3) 0.19(2) 0.04(2) 0.052(13) 0.000(19)
C85 0.152(17) 0.20(2) 0.143(14) 0.004(17) 0.018(12) -0.105(18)
C86 0.099(12) 0.19(2) 0.155(18) -0.043(18) 0.019(11) -0.038(16)
C95B 0.13(2) 0.15(3) 0.56(5) 0.12(3) 0.16(3) 0.04(2)
C96B 0.12(2) 0.15(2) 0.55(5) 0.16(3) 0.19(3) 0.030(18)
C97B 0.12(2) 0.16(3) 0.58(5) 0.12(4) 0.14(3) 0.050(19)
C98B 0.12(2) 0.16(2) 0.60(5) 0.11(3) 0.15(3) 0.039(19)
O10B 0.11(2) 0.16(2) 0.58(5) 0.11(3) 0.17(3) 0.034(18)
C95A 0.114(18) 0.14(2) 0.56(5) 0.16(3) 0.16(3) 0.02(2)
C96A 0.124(19) 0.14(3) 0.58(5) 0.15(3) 0.14(3) 0.02(2)
C97A 0.081(19) 0.17(3) 0.59(5) 0.14(3) 0.16(3) 0.047(18)
C98A 0.08(2) 0.11(2) 0.58(5) 0.14(3) 0.16(3) 0.027(16)
O10A 0.090(18) 0.16(2) 0.58(5) 0.12(3) 0.17(2) 0.022(16)

loop_
_atom_type_symbol
_atom_type_description
_atom_type_scat_dispersion_real
_atom_type_scat_dispersion_imag
_atom_type_scat_source
C C 0.0040 0.0020 'International Tables Vol C Tables 4.2.6.8 and 6.1.1.4'
H H 0.0000 0.0000 'International Tables Vol C Tables 4.2.6.8 and 6.1.1.4'
Dy Dy -0.1270 5.1260 'International Tables Vol C Tables 4.2.6.8 and 6.1.1.4'
K K 0.2370 0.3140 'International Tables Vol C Tables 4.2.6.8 and 6.1.1.4'
N N 0.0080 0.0040 'International Tables Vol C Tables 4.2.6.8 and 6.1.1.4'
O O 0.0140 0.0070 'International Tables Vol C Tables 4.2.6.8 and 6.1.1.4'

loop_
_geom_angle_atom_site_label_1
_geom_angle_atom_site_label_2
_geom_angle_atom_site_label_3
_geom_angle
N2 Dy1 N3 66.5(3)
N2 Dy1 N1 66.4(3)
N3 Dy1 N1 132.8(3)
N2 Dy1 C29 91.6(3)
N3 Dy1 C29 74.2(3)
N1 Dy1 C29 108.2(4)
N2 Dy1 C25 86.1(3)
N3 Dy1 C25 99.4(4)
N1 Dy1 C25 78.6(3)
C29 Dy1 C25 30.5(4)
N2 Dy1 C28 120.9(3)
N3 Dy1 C28 82.5(3)
N1 Dy1 C28 123.9(3)
C29 Dy1 C28 30.1(4)
C25 Dy1 C28 49.8(4)
N2 Dy1 C27 135.4(4)
N3 Dy1 C27 111.7(4)
N1 Dy1 C27 102.4(4)
C29 Dy1 C27 49.2(4)
C25 Dy1 C27 49.4(4)
C28 Dy1 C27 29.3(4)
N2 Dy1 C35 93.8(4)
N3 Dy1 C35 108.2(3)
N1 Dy1 C35 73.8(3)
C29 Dy1 C35 174.6(4)
C25 Dy1 C35 149.8(4)
C28 Dy1 C35 144.7(4)
C27 Dy1 C35 125.7(3)
N2 Dy1 C39 88.5(3)
N3 Dy1 C39 79.4(3)
N1 Dy1 C39 98.1(3)
C29 Dy1 C39 151.2(4)
C25 Dy1 C39 174.5(4)
C28 Dy1 C39 134.9(4)
C27 Dy1 C39 136.1(4)
C35 Dy1 C39 29.6(3)
N2 Dy1 C26 112.1(4)
N3 Dy1 C26 124.0(3)
N1 Dy1 C26 76.0(3)
C29 Dy1 C26 49.8(4)
C25 Dy1 C26 30.7(4)
C28 Dy1 C26 48.8(4)
C27 Dy1 C26 29.1(4)
C35 Dy1 C26 127.3(3)
C39 Dy1 C26 153.1(4)
N2 Dy1 C36 123.9(4)
N3 Dy1 C36 123.4(3)
N1 Dy1 C36 83.1(4)
C29 Dy1 C36 143.8(4)
C25 Dy1 C36 134.0(4)
C28 Dy1 C36 115.2(4)
C27 Dy1 C36 95.2(4)
C35 Dy1 C36 30.9(4)
C39 Dy1 C36 49.3(3)
C26 Dy1 C36 103.8(4)
N2 Dy1 C37 137.4(3)
N3 Dy1 C37 101.3(3)
N1 Dy1 C37 112.3(3)
C29 Dy1 C37 125.6(4)
C25 Dy1 C37 136.4(4)
C28 Dy1 C37 95.8(4)
C27 Dy1 C37 87.2(4)
C35 Dy1 C37 49.5(4)
C39 Dy1 C37 48.9(3)
C26 Dy1 C37 108.3(4)
C36 Dy1 C37 29.2(4)
N5 Dy2 N4 66.3(3)
N5 Dy2 N6 66.4(3)
N4 Dy2 N6 132.6(3)
N5 Dy2 C59A 96.1(6)
N4 Dy2 C59A 107.0(6)
N6 Dy2 C59A 76.6(7)
N5 Dy2 C45B 92.4(7)
N4 Dy2 C45B 74.8(8)
N6 Dy2 C45B 108.7(6)
N5 Dy2 C47B 141.9(9)
N4 Dy2 C47B 110.1(8)
N6 Dy2 C47B 107.7(8)
C45B Dy2 C47B 52.4(10)
N5 Dy2 C55A 89.6(8)
N4 Dy2 C55A 76.5(9)
N6 Dy2 C55A 101.7(7)
C59A Dy2 C55A 31.1(7)
N5 Dy2 C49B 89.8(9)
N4 Dy2 C49B 102.4(7)
N6 Dy2 C49B 78.9(9)
C45B Dy2 C49B 31.5(6)
C47B Dy2 C49B 53.0(12)
N5 Dy2 C58A 125.4(6)
N4 Dy2 C58A 123.1(6)
N6 Dy2 C58A 84.3(6)
C59A Dy2 C58A 30.4(5)
C55A Dy2 C58A 51.2(11)
N5 Dy2 C46B 121.4(7)
N4 Dy2 C46B 80.4(8)
N6 Dy2 C46B 127.1(8)
C45B Dy2 C46B 30.8(6)
C47B Dy2 C46B 30.8(5)
C49B Dy2 C46B 51.1(11)
N5 Dy2 C55B 92.8(8)
N4 Dy2 C55B 75.8(10)
N6 Dy2 C55B 105.1(7)
C45B Dy2 C55B 145.0(10)
C47B Dy2 C55B 124.0(11)
C49B Dy2 C55B 175.9(11)
C46B Dy2 C55B 124.8(9)
N5 Dy2 C47A 121.4(8)
N4 Dy2 C47A 127.8(11)
N6 Dy2 C47A 79.9(9)
C59A Dy2 C47A 121.6(12)
C55A Dy2 C47A 145.3(13)
C58A Dy2 C47A 95.1(11)
C1 N1 C5 116.9(9)
C1 N1 Dy1 124.5(7)
C5 N1 Dy1 117.8(6)
C9 N2 C6 117.0(8)
C9 N2 Dy1 120.9(7)
C6 N2 Dy1 122.0(6)
C14 N3 C10 117.4(8)
C14 N3 Dy1 123.0(6)
C10 N3 Dy1 118.7(6)
C15 N4 C19 118.0(9)
C15 N4 Dy2 124.2(7)
C19 N4 Dy2 117.5(6)
C8 N5 C7 116.9(8)
C8 N5 Dy2 121.3(6)
C7 N5 Dy2 121.8(7)
C20 N6 C24 116.6(9)
C20 N6 Dy2 125.0(8)
C24 N6 Dy2 118.2(6)
N1 C1 C2 125.5(10)
C1 C2 C3 118.3(9)
C4 C3 C2 118.6(10)
C3 C4 C5 121.4(10)
N1 C5 C4 119.1(8)
N1 C5 C6 116.6(9)
C4 C5 C6 124.2(9)
N2 C6 C5 114.7(8)
N2 C6 C7 119.7(8)
C5 C6 C7 125.6(9)
N5 C7 C19 115.2(8)
N5 C7 C6 119.3(9)
C19 C7 C6 125.5(8)
N5 C8 C24 116.3(9)
N5 C8 C9 119.4(8)
C24 C8 C9 124.2(9)
N2 C9 C10 116.0(9)
N2 C9 C8 118.9(9)
C10 C9 C8 125.0(9)
N3 C10 C11 120.2(9)
N3 C10 C9 116.1(8)
C11 C10 C9 123.5(9)
C12 C11 C10 120.1(9)
C13 C12 C11 118.8(9)
C14 C13 C12 119.0(10)
N3 C14 C13 124.3(10)
N4 C15 C16 125.0(11)
C15 C16 C17 118.1(11)
C18 C17 C16 118.8(10)
C17 C18 C19 121.9(9)
N4 C19 C7 117.4(8)
N4 C19 C18 118.0(9)
C7 C19 C18 124.6(9)
C21 C20 N6 124.7(11)
C20 C21 C22 119.1(9)
C21 C22 C23 119.2(10)
C22 C23 C24 120.4(10)
N6 C24 C23 119.7(8)
N6 C24 C8 115.9(9)
C23 C24 C8 124.2(9)
C29 C25 C26 106.6(11)
C29 C25 C30 127.2(14)
C26 C25 C30 126.0(13)
C29 C25 Dy1 74.3(6)
C26 C25 Dy1 76.7(7)
C30 C25 Dy1 118.3(7)
C27 C26 C25 107.0(11)
C27 C26 C31 126.7(13)
C25 C26 C31 125.6(14)
C27 C26 Dy1 74.1(7)
C25 C26 Dy1 72.6(6)
C31 C26 Dy1 126.4(8)
C26 C27 C28 110.4(11)
C26 C27 C32 126.0(13)
C28 C27 C32 122.3(14)
C26 C27 Dy1 76.8(7)
C28 C27 Dy1 75.3(7)
C32 C27 Dy1 125.2(9)
C27 C28 C29 108.1(12)
C27 C28 C33 125.5(12)
C29 C28 C33 125.8(12)
C27 C28 Dy1 75.4(7)
C29 C28 Dy1 73.8(7)
C33 C28 Dy1 124.1(8)
C28 C29 C25 107.8(11)
C28 C29 C34 128.8(14)
C25 C29 C34 123.0(13)
C28 C29 Dy1 76.1(7)
C25 C29 Dy1 75.2(7)
C34 C29 Dy1 120.6(8)
C39 C35 C36 106.4(11)
C39 C35 C40 124.0(11)
C36 C35 C40 129.0(11)
C39 C35 Dy1 75.5(7)
C36 C35 Dy1 75.2(6)
C40 C35 Dy1 121.2(8)
C37 C36 C35 107.8(11)
C37 C36 C41 125.9(13)
C35 C36 C41 125.4(14)
C37 C36 Dy1 75.9(7)
C35 C36 Dy1 73.9(6)
C41 C36 Dy1 124.4(8)
C36 C37 C38 108.2(11)
C36 C37 C43 125.4(14)
C38 C37 C43 124.5(13)
C36 C37 Dy1 74.9(7)
C38 C37 Dy1 76.0(7)
C43 C37 Dy1 127.7(9)
C37 C38 C39 108.8(11)
C37 C38 C42 123.5(13)
C39 C38 C42 126.6(12)
C37 C38 Dy1 74.7(7)
C39 C38 Dy1 73.8(6)
C42 C38 Dy1 126.7(8)
C35 C39 C38 108.7(10)
C35 C39 C44 124.9(11)
C38 C39 C44 126.4(11)
C35 C39 Dy1 74.9(6)
C38 C39 Dy1 76.8(7)
C44 C39 Dy1 115.3(7)
C49A C45A C46A 108(3)
C49A C45A C50A 124(3)
C46A C45A C50A 128(3)
C49A C45A Dy2 79(2)
C46A C45A Dy2 74(3)
C50A C45A Dy2 114(3)
C45A C46A C47A 110(3)
C45A C46A C54A 130(3)
C47A C46A C54A 119(3)
C45A C46A Dy2 76(3)
C47A C46A Dy2 75(4)
C54A C46A Dy2 123(3)
C48A C47A C46A 103(4)
C48A C47A C53A 125(4)
C46A C47A C53A 127(3)
C48A C47A Dy2 81(4)
C46A C47A Dy2 75(4)
C53A C47A Dy2 128(4)
C49A C48A C47A 113(4)
C49A C48A C52A 124(3)
C47A C48A C52A 123(4)
C49A C48A Dy2 76(2)
C47A C48A Dy2 70(4)
C52A C48A Dy2 123(3)
C48A C49A C45A 106(3)
C48A C49A C51A 119(3)
C45A C49A C51A 135(3)
C48A C49A Dy2 76(2)
C45A C49A Dy2 72(2)
C51A C49A Dy2 125(3)
C56A C55A C59A 107(2)
C56A C55A C60A 126(3)
C59A C55A C60A 127(2)
C56A C55A Dy2 79(3)
C59A C55A Dy2 72(3)
C60A C55A Dy2 116(4)
C55A C56A C57A 106(2)
C55A C56A C61A 123(3)
C57A C56A C61A 128(3)
C55A C56A Dy2 71(3)
C57A C56A Dy2 77.8(19)
C61A C56A Dy2 132(2)
C56A C57A C58A 111(2)
C56A C57A C62A 111(3)
C58A C57A C62A 137(3)
C56A C57A Dy2 73.0(18)
C58A C57A Dy2 70.1(18)
C62A C57A Dy2 133(3)
C59A C58A C57A 104(2)
C59A C58A C63A 141(3)
C57A C58A C63A 113(3)
C59A C58A Dy2 71(2)
C57A C58A Dy2 80.2(19)
C63A C58A Dy2 127(3)
C58A C59A C55A 111(2)
C58A C59A C64A 128(2)
C55A C59A C64A 120(2)
C58A C59A Dy2 78(2)
C55A C59A Dy2 77(4)
C64A C59A Dy2 118(2)
C46B C45B C49B 108(3)
C46B C45B C50B 130(3)
C49B C45B C50B 121(3)
C46B C45B Dy2 77(2)
C49B C45B Dy2 75(3)
C50B C45B Dy2 121(2)
C45B C46B C47B 111(3)
C45B C46B C51B 127(3)
C47B C46B C51B 122(3)
C45B C46B Dy2 72(2)
C47B C46B Dy2 72(2)
C51B C46B Dy2 127(3)
C48B C47B C46B 103(3)
C48B C47B C52B 128(4)
C46B C47B C52B 123(3)
C48B C47B Dy2 79(4)
C46B C47B Dy2 77(2)
C52B C47B Dy2 132(3)
C47B C48B C49B 113(4)
C47B C48B C53B 124(3)
C49B C48B C53B 123(3)
C47B C48B Dy2 71(3)
C49B C48B Dy2 72(4)
C53B C48B Dy2 122(4)
C48B C49B C45B 104(3)
C48B C49B C54B 123(3)
C45B C49B C54B 133(3)
C48B C49B Dy2 78(4)
C45B C49B Dy2 73(3)
C54B C49B Dy2 117(3)
C59B C55B C56B 109(2)
C59B C55B C60B 134(3)
C56B C55B C60B 117(3)
C59B C55B Dy2 76(4)
C56B C55B Dy2 77(3)
C60B C55B Dy2 119(4)
C57B C56B C55B 110(2)
C57B C56B C61B 123(3)
C55B C56B C61B 126(3)
C57B C56B Dy2 78(2)
C55B C56B Dy2 73(3)
C61B C56B Dy2 120(2)
C58B C57B C56B 101(2)
C58B C57B C62B 146(3)
C56B C57B C62B 107(3)
C58B C57B Dy2 81(2)
C56B C57B Dy2 73(2)
C62B C57B Dy2 125(3)
C57B C58B C59B 115(2)
C57B C58B C63B 98(3)
C59B C58B C63B 144(3)
C57B C58B Dy2 71(2)
C59B C58B Dy2 68(2)
C63B C58B Dy2 114(2)
C58B C59B C55B 102(2)
C58B C59B C64B 134(3)
C55B C59B C64B 122(3)
C58B C59B Dy2 84(2)
C55B C59B Dy2 74(4)
C64B C59B Dy2 118(3)
O6 K1 O1 122.4(5)
O6 K1 O4 99.8(7)
O1 K1 O4 132.3(6)
O6 K1 O2 99.9(5)
O1 K1 O2 61.2(4)
O4 K1 O2 93.0(5)
O6 K1 O5 60.7(6)
O1 K1 O5 99.7(4)
O4 K1 O5 121.2(6)
O2 K1 O5 141.8(5)
O6 K1 O3 139.5(6)
O1 K1 O3 93.1(5)
O4 K1 O3 60.6(5)
O2 K1 O3 115.2(5)
O5 K1 O3 97.5(5)
O6 K1 N8 59.0(8)
O1 K1 N8 120.9(5)
O4 K1 N8 61.3(7)
O2 K1 N8 60.9(5)
O5 K1 N8 118.7(7)
O3 K1 N8 121.3(6)
O6 K1 N7 118.8(6)
O1 K1 N7 59.5(4)
O4 K1 N7 120.3(5)
O2 K1 N7 119.9(4)
O5 K1 N7 59.4(5)
O3 K1 N7 60.5(4)
N8 K1 N7 177.8(7)
C66 O1 C67 112.0(15)
C66 O1 K1 122.6(11)
C67 O1 K1 110.4(11)
C68 O2 C69 111.6(14)
C68 O2 K1 116.4(11)
C69 O2 K1 117.8(12)
C73 O3 C72 112.8(15)
C73 O3 K1 112.3(16)
C72 O3 K1 117.3(12)
C74 O4 C75 116(2)
C74 O4 K1 114.7(15)
C75 O4 K1 116.6(15)
C78 O5 C79 115.8(19)
C78 O5 K1 119.0(13)
C79 O5 K1 106.9(15)
C81 O6 C80 109(2)
C81 O6 K1 117(2)
C80 O6 K1 118.5(17)
C77 N7 C71 108.6(15)
C77 N7 C65 109.1(16)
C71 N7 C65 112.1(15)
C77 N7 K1 109.3(12)
C71 N7 K1 110.0(11)
C65 N7 K1 107.7(11)
C70 N8 C76 110(3)
C70 N8 C82 101(2)
C76 N8 C82 110(3)
C70 N8 K1 110.1(14)
C76 N8 K1 110.1(17)
C82 N8 K1 115.5(19)
N7 C65 C66 111.4(16)
O1 C66 C65 106.3(16)
O1 C67 C68 114.9(17)
O2 C68 C67 110.2(15)
O2 C69 C70 108.8(17)
N8 C70 C69 115(2)
N7 C71 C72 113.9(17)
O3 C72 C71 109.1(15)
O3 C73 C74 111.5(19)
O4 C74 C73 113(2)
O4 C75 C76 110(3)
N8 C76 C75 108(3)
N7 C77 C78 113.7(17)
O5 C78 C77 107.0(19)
O5 C79 C80 120(3)
O6 C80 C79 99(2)
O6 C81 C82 118(3)
N8 C82 C81 101(3)
C90 O8 C87 107(3)
C88 C87 O8 110(3)
C87 C88 C89 103(3)
C90 C89 C88 111(3)
O8 C90 C89 104(3)
C91A O9A C94A 115(4)
C93A C94A O9A 93(4)
C92A C93A C94A 116(5)
C93A C92A C91A 100(4)
C92A C91A O9A 100(4)
O9B C91B C92B 113(4)
C93B C92B C91B 93(4)
C94B C93B C92B 119(4)
C93B C94B O9B 101(4)
C94B O9B C91B 99(4)
C103 O11 C99 118(4)
C102 O11 C99 93(5)
C100 C99 O11 94(3)
C99 C100 C101 108(3)
C103 C101 C100 111(4)
C102 C101 C100 85(6)
C101 C103 O11 90(4)
C101 C102 O11 88(4)
C107 O12 C104 111(4)
C105 C104 O12 93(4)
C104 C105 C106 103(5)
C105 C106 C107 96(4)
O12 C107 C106 100(4)
C86 O7 C83 112(2)
O7 C83 C84 104(2)
C83 C84 C85 105(2)
C86 C85 C84 106(2)
O7 C86 C85 101(2)
O10B C95B C96B 104(4)
C97B C96B C95B 101(3)
C96B C97B C98B 91(3)
O10B C98B C97B 119(3)
C95B O10B C98B 91(3)
O10A C95A C96A 103(4)
C95A C96A C97A 102(3)
C96A C97A C98A 92(3)
O10A C98A C97A 119(3)
C95A O10A C98A 89(3)
C109 O13 C112 123(5)
C110 C109 O13 88(5)
C109 C110 C111 122(6)
C112 C111 C110 101(6)
C111 C112 O13 101(5)

loop_
_geom_bond_atom_site_label_1
_geom_bond_atom_site_label_2
_geom_bond_distance
Dy1 N2 2.387(9)
Dy1 N3 2.451(8)
Dy1 N1 2.456(9)
Dy1 C29 2.678(12)
Dy1 C25 2.690(11)
Dy1 C28 2.708(11)
Dy1 C27 2.710(12)
Dy1 C35 2.728(12)
Dy1 C39 2.736(11)
Dy1 C26 2.743(11)
Dy1 C36 2.746(11)
Dy1 C37 2.758(11)
Dy2 N5 2.382(8)
Dy2 N4 2.453(9)
Dy2 N6 2.464(9)
Dy2 C59A 2.59(4)
Dy2 C45B 2.62(4)
Dy2 C47B 2.63(4)
Dy2 C55A 2.65(7)
Dy2 C49B 2.65(6)
Dy2 C58A 2.68(4)
Dy2 C46B 2.68(4)
Dy2 C55B 2.71(8)
Dy2 C47A 2.71(8)
N1 C1 1.332(12)
N1 C5 1.398(12)
N2 C9 1.362(13)
N2 C6 1.367(13)
N3 C14 1.356(13)
N3 C10 1.365(12)
N4 C15 1.348(15)
N4 C19 1.394(12)
N5 C8 1.364(13)
N5 C7 1.366(12)
N6 C20 1.369(12)
N6 C24 1.389(13)
C1 C2 1.366(16)
C2 C3 1.379(16)
C3 C4 1.369(14)
C4 C5 1.401(14)
C5 C6 1.426(13)
C6 C7 1.431(14)
C7 C19 1.405(13)
C8 C24 1.424(13)
C8 C9 1.447(14)
C9 C10 1.435(14)
C10 C11 1.416(13)
C11 C12 1.381(15)
C12 C13 1.375(15)
C13 C14 1.364(15)
C15 C16 1.368(16)
C16 C17 1.391(17)
C17 C18 1.366(15)
C18 C19 1.422(13)
C20 C21 1.354(17)
C21 C22 1.376(17)
C22 C23 1.379(13)
C23 C24 1.417(14)
C25 C29 1.410(19)
C25 C26 1.439(19)
C25 C30 1.510(17)
C26 C27 1.37(2)
C26 C31 1.501(18)
C27 C28 1.372(18)
C27 C32 1.558(18)
C28 C29 1.400(18)
C28 C33 1.533(19)
C29 C34 1.501(17)
C35 C39 1.395(16)
C35 C36 1.457(17)
C35 C40 1.480(19)
C36 C37 1.388(17)
C36 C41 1.492(16)
C37 C38 1.399(17)
C37 C43 1.503(19)
C38 C39 1.399(18)
C38 C42 1.525(18)
C39 C44 1.520(15)
C45A C49A 1.41(2)
C45A C46A 1.42(2)
C45A C50A 1.55(5)
C46A C47A 1.42(2)
C46A C54A 1.60(5)
C47A C48A 1.41(2)
C47A C53A 1.46(5)
C48A C49A 1.40(2)
C48A C52A 1.50(6)
C49A C51A 1.51(5)
C55A C56A 1.39(2)
C55A C59A 1.408(19)
C55A C60A 1.54(2)
C56A C57A 1.40(2)
C56A C61A 1.53(2)
C57A C58A 1.41(2)
C57A C62A 1.54(2)
C58A C59A 1.39(2)
C58A C63A 1.53(2)
C59A C64A 1.52(2)
C45B C46B 1.41(2)
C45B C49B 1.43(2)
C45B C50B 1.54(5)
C46B C47B 1.41(2)
C46B C51B 1.53(5)
C47B C48B 1.41(2)
C47B C52B 1.51(5)
C48B C49B 1.42(2)
C48B C53B 1.56(5)
C49B C54B 1.47(5)
C55B C59B 1.40(2)
C55B C56B 1.40(2)
C55B C60B 1.53(2)
C56B C57B 1.40(2)
C56B C61B 1.55(2)
C57B C58B 1.38(2)
C57B C62B 1.55(2)
C58B C59B 1.40(2)
C58B C63B 1.54(2)
C59B C64B 1.53(2)
K1 O6 2.771(16)
K1 O1 2.776(10)
K1 O4 2.779(13)
K1 O2 2.792(11)
K1 O5 2.825(14)
K1 O3 2.833(15)
K1 N8 2.977(18)
K1 N7 3.006(14)
O1 C66 1.402(18)
O1 C67 1.417(18)
O2 C68 1.378(17)
O2 C69 1.421(19)
O3 C73 1.399(19)
O3 C72 1.420(17)
O4 C74 1.36(2)
O4 C75 1.47(2)
O5 C78 1.385(19)
O5 C79 1.41(2)
O6 C81 1.40(2)
O6 C80 1.42(2)
N7 C77 1.442(18)
N7 C71 1.455(17)
N7 C65 1.469(17)
N8 C70 1.45(2)
N8 C76 1.46(2)
N8 C82 1.47(2)
C65 C66 1.54(2)
C67 C68 1.44(2)
C69 C70 1.53(2)
C71 C72 1.53(2)
C73 C74 1.46(3)
C75 C76 1.56(2)
C77 C78 1.53(2)
C79 C80 1.47(3)
C81 C82 1.53(2)
O8 C90 1.45(2)
O8 C87 1.46(2)
C87 C88 1.44(2)
C88 C89 1.50(3)
C89 C90 1.46(2)
O9A C91A 1.49(4)
O9A C94A 1.50(4)
C94A C93A 1.47(4)
C93A C92A 1.44(4)
C92A C91A 1.47(4)
C91B O9B 1.48(3)
C91B C92B 1.50(3)
C92B C93B 1.46(3)
C93B C94B 1.45(3)
C94B O9B 1.46(3)
O11 C103 1.43(3)
O11 C102 1.47(3)
O11 C99 1.50(3)
C99 C100 1.44(3)
C100 C101 1.48(3)
C101 C103 1.43(3)
C101 C102 1.43(3)
O12 C107 1.45(3)
O12 C104 1.47(3)
C104 C105 1.42(3)
C105 C106 1.44(3)
C106 C107 1.47(3)
O7 C86 1.38(2)
O7 C83 1.42(2)
C83 C84 1.45(2)
C84 C85 1.49(2)
C85 C86 1.44(2)
C95B O10B 1.40(2)
C95B C96B 1.45(2)
C96B C97B 1.44(2)
C97B C98B 1.46(2)
C98B O10B 1.46(2)
C95A O10A 1.42(2)
C95A C96A 1.44(2)
C96A C97A 1.45(2)
C97A C98A 1.47(2)
C98A O10A 1.45(2)
O13 C109 1.47(3)
O13 C112 1.47(3)
C109 C110 1.47(3)
C110 C111 1.50(3)
C111 C112 1.46(3)

loop_
_geom_torsion_atom_site_label_1
_geom_torsion_atom_site_label_2
_geom_torsion_atom_site_label_3
_geom_torsion_atom_site_label_4
_geom_torsion
C5 N1 C1 C2 1.8(15)
Dy1 N1 C1 C2 -167.3(8)
N1 C1 C2 C3 2.6(16)
C1 C2 C3 C4 -4.1(15)
C2 C3 C4 C5 1.3(15)
C1 N1 C5 C4 -4.5(13)
Dy1 N1 C5 C4 165.3(7)
C1 N1 C5 C6 178.8(9)
Dy1 N1 C5 C6 -11.4(11)
C3 C4 C5 N1 3.1(14)
C3 C4 C5 C6 179.5(9)
C9 N2 C6 C5 163.3(9)
Dy1 N2 C6 C5 -17.2(12)
C9 N2 C6 C7 -14.8(14)
Dy1 N2 C6 C7 164.6(7)
N1 C5 C6 N2 18.2(13)
C4 C5 C6 N2 -158.3(9)
N1 C5 C6 C7 -163.8(9)
C4 C5 C6 C7 19.7(16)
C8 N5 C7 C19 165.4(10)
Dy2 N5 C7 C19 -15.7(13)
C8 N5 C7 C6 -11.9(14)
Dy2 N5 C7 C6 167.0(8)
N2 C6 C7 N5 28.1(15)
C5 C6 C7 N5 -149.8(10)
N2 C6 C7 C19 -148.9(11)
C5 C6 C7 C19 33.2(17)
C7 N5 C8 C24 162.5(9)
Dy2 N5 C8 C24 -16.3(12)
C7 N5 C8 C9 -14.9(14)
Dy2 N5 C8 C9 166.2(7)
C6 N2 C9 C10 165.7(9)
Dy1 N2 C9 C10 -13.8(12)
C6 N2 C9 C8 -11.9(13)
Dy1 N2 C9 C8 168.6(7)
N5 C8 C9 N2 28.0(14)
C24 C8 C9 N2 -149.2(10)
N5 C8 C9 C10 -149.3(10)
C24 C8 C9 C10 33.4(16)
C14 N3 C10 C11 -4.3(13)
Dy1 N3 C10 C11 165.5(7)
C14 N3 C10 C9 -179.4(9)
Dy1 N3 C10 C9 -9.5(11)
N2 C9 C10 N3 15.0(13)
C8 C9 C10 N3 -167.5(9)
N2 C9 C10 C11 -159.9(9)
C8 C9 C10 C11 17.6(15)
N3 C10 C11 C12 2.5(14)
C9 C10 C11 C12 177.2(9)
C10 C11 C12 C13 1.3(15)
C11 C12 C13 C14 -3.1(16)
C10 N3 C14 C13 2.6(15)
Dy1 N3 C14 C13 -166.8(8)
C12 C13 C14 N3 1.2(17)
C19 N4 C15 C16 0(2)
Dy2 N4 C15 C16 -173.7(11)
N4 C15 C16 C17 3(2)
C15 C16 C17 C18 -3.4(19)
C16 C17 C18 C19 0.0(17)
C15 N4 C19 C7 178.8(11)
Dy2 N4 C19 C7 -6.9(13)
C15 N4 C19 C18 -3.6(16)
Dy2 N4 C19 C18 170.7(7)
N5 C7 C19 N4 14.3(14)
C6 C7 C19 N4 -168.6(10)
N5 C7 C19 C18 -163.1(10)
C6 C7 C19 C18 14.0(18)
C17 C18 C19 N4 3.6(16)
C17 C18 C19 C7 -179.0(11)
C24 N6 C20 C21 5.7(18)
Dy2 N6 C20 C21 -169.3(10)
N6 C20 C21 C22 0(2)
C20 C21 C22 C23 -3.0(18)
C21 C22 C23 C24 0.8(17)
C20 N6 C24 C23 -7.6(15)
Dy2 N6 C24 C23 167.8(7)
C20 N6 C24 C8 178.1(10)
Dy2 N6 C24 C8 -6.5(12)
C22 C23 C24 N6 4.6(16)
C22 C23 C24 C8 178.4(10)
N5 C8 C24 N6 14.5(14)
C9 C8 C24 N6 -168.2(10)
N5 C8 C24 C23 -159.5(10)
C9 C8 C24 C23 17.8(17)
C29 C25 C26 C27 -2.2(13)
C30 C25 C26 C27 -177.9(11)
Dy1 C25 C26 C27 66.7(8)
C29 C25 C26 C31 168.4(11)
C30 C25 C26 C31 -7.3(19)
Dy1 C25 C26 C31 -122.7(12)
C29 C25 C26 Dy1 -68.9(8)
C30 C25 C26 Dy1 115.4(11)
C25 C26 C27 C28 2.9(14)
C31 C26 C27 C28 -167.6(12)
Dy1 C26 C27 C28 68.5(9)
C25 C26 C27 C32 170.1(12)
C31 C26 C27 C32 0(2)
Dy1 C26 C27 C32 -124.2(13)
C25 C26 C27 Dy1 -65.6(8)
C31 C26 C27 Dy1 123.9(12)
C26 C27 C28 C29 -2.4(14)
C32 C27 C28 C29 -170.2(11)
Dy1 C27 C28 C29 67.1(8)
C26 C27 C28 C33 168.8(11)
C32 C27 C28 C33 1.0(19)
Dy1 C27 C28 C33 -121.7(12)
C26 C27 C28 Dy1 -69.6(9)
C32 C27 C28 Dy1 122.6(12)
C27 C28 C29 C25 0.9(13)
C33 C28 C29 C25 -170.2(11)
Dy1 C28 C29 C25 69.2(8)
C27 C28 C29 C34 173.5(12)
C33 C28 C29 C34 2(2)
Dy1 C28 C29 C34 -118.3(13)
C27 C28 C29 Dy1 -68.2(8)
C33 C28 C29 Dy1 120.6(12)
C26 C25 C29 C28 0.8(13)
C30 C25 C29 C28 176.4(11)
Dy1 C25 C29 C28 -69.8(8)
C26 C25 C29 C34 -172.3(11)
C30 C25 C29 C34 3.3(19)
Dy1 C25 C29 C34 117.1(12)
C26 C25 C29 Dy1 70.6(8)
C30 C25 C29 Dy1 -113.9(11)
C39 C35 C36 C37 0.7(13)
C40 C35 C36 C37 172.6(12)
Dy1 C35 C36 C37 -68.9(9)
C39 C35 C36 C41 -169.2(11)
C40 C35 C36 C41 2.7(19)
Dy1 C35 C36 C41 121.1(11)
C39 C35 C36 Dy1 69.7(8)
C40 C35 C36 Dy1 -118.4(12)
C35 C36 C37 C38 -1.8(14)
C41 C36 C37 C38 168.1(11)
Dy1 C36 C37 C38 -69.4(9)
C35 C36 C37 C43 -166.6(11)
C41 C36 C37 C43 3(2)
Dy1 C36 C37 C43 125.8(13)
C35 C36 C37 Dy1 67.6(8)
C41 C36 C37 Dy1 -122.5(12)
C36 C37 C38 C39 2.2(14)
C43 C37 C38 C39 167.1(12)
Dy1 C37 C38 C39 -66.4(8)
C36 C37 C38 C42 -167.1(11)
C43 C37 C38 C42 -2(2)
Dy1 C37 C38 C42 124.3(11)
C36 C37 C38 Dy1 68.6(9)
C43 C37 C38 Dy1 -126.4(13)
C36 C35 C39 C38 0.6(13)
C40 C35 C39 C38 -171.8(11)
Dy1 C35 C39 C38 70.1(8)
C36 C35 C39 C44 179.9(10)
C40 C35 C39 C44 7.5(18)
Dy1 C35 C39 C44 -110.6(11)
C36 C35 C39 Dy1 -69.5(7)
C40 C35 C39 Dy1 118.1(11)
C37 C38 C39 C35 -1.7(13)
C42 C38 C39 C35 167.1(11)
Dy1 C38 C39 C35 -68.8(8)
C37 C38 C39 C44 179.0(11)
C42 C38 C39 C44 -12.2(19)
Dy1 C38 C39 C44 111.9(11)
C37 C38 C39 Dy1 67.1(8)
C42 C38 C39 Dy1 -124.1(12)
C49A C45A C46A C47A -5(6)
C50A C45A C46A C47A 176(5)
Dy2 C45A C46A C47A 67(5)
C49A C45A C46A C54A 165(5)
C50A C45A C46A C54A -13(8)
Dy2 C45A C46A C54A -122(5)
C49A C45A C46A Dy2 -73(3)
C50A C45A C46A Dy2 109(4)
C45A C46A C47A C48A 8(7)
C54A C46A C47A C48A -164(5)
Dy2 C46A C47A C48A 77(4)
C45A C46A C47A C53A 165(6)
C54A C46A C47A C53A -7(10)
Dy2 C46A C47A C53A -127(7)
C45A C46A C47A Dy2 -68(4)
C54A C46A C47A Dy2 120(5)
C46A C47A C48A C49A -9(7)
C53A C47A C48A C49A -166(5)
Dy2 C47A C48A C49A 64(3)
C46A C47A C48A C52A 171(4)
C53A C47A C48A C52A 13(9)
Dy2 C47A C48A C52A -117(4)
C46A C47A C48A Dy2 -72(4)
C53A C47A C48A Dy2 131(7)
C47A C48A C49A C45A 6(6)
C52A C48A C49A C45A -173(4)
Dy2 C48A C49A C45A 66(3)
C47A C48A C49A C51A 177(5)
C52A C48A C49A C51A -2(6)
Dy2 C48A C49A C51A -122(3)
C47A C48A C49A Dy2 -61(4)
C52A C48A C49A Dy2 120(4)
C46A C45A C49A C48A 0(5)
C50A C45A C49A C48A 179(4)
Dy2 C45A C49A C48A -69(3)
C46A C45A C49A C51A -170(5)
C50A C45A C49A C51A 9(7)
Dy2 C45A C49A C51A 121(5)
C46A C45A C49A Dy2 69(3)
C50A C45A C49A Dy2 -112(4)
C59A C55A C56A C57A 3(6)
C60A C55A C56A C57A -175(6)
Dy2 C55A C56A C57A 71(3)
C59A C55A C56A C61A 165(4)
C60A C55A C56A C61A -14(9)
Dy2 C55A C56A C61A -128(3)
C59A C55A C56A Dy2 -67(5)
C60A C55A C56A Dy2 114(7)
C55A C56A C57A C58A -6(5)
C61A C56A C57A C58A -166(4)
Dy2 C56A C57A C58A 60(3)
C55A C56A C57A C62A 164(5)
C61A C56A C57A C62A 4(5)
Dy2 C56A C57A C62A -130(3)
C55A C56A C57A Dy2 -66(4)
C61A C56A C57A Dy2 134(4)
C56A C57A C58A C59A 6(4)
C62A C57A C58A C59A -160(5)
Dy2 C57A C58A C59A 68(3)
C56A C57A C58A C63A 172(3)
C62A C57A C58A C63A 6(7)
Dy2 C57A C58A C63A -126(3)
C56A C57A C58A Dy2 -62(3)
C62A C57A C58A Dy2 132(5)
C57A C58A C59A C55A -4(6)
C63A C58A C59A C55A -163(6)
Dy2 C58A C59A C55A 71(5)
C57A C58A C59A C64A 169(4)
C63A C58A C59A C64A 10(8)
Dy2 C58A C59A C64A -116(4)
C57A C58A C59A Dy2 -74(3)
C63A C58A C59A Dy2 127(6)
C56A C55A C59A C58A 0(7)
C60A C55A C59A C58A 179(5)
Dy2 C55A C59A C58A -71(3)
C56A C55A C59A C64A -173(4)
C60A C55A C59A C64A 5(10)
Dy2 C55A C59A C64A 115(4)
C56A C55A C59A Dy2 72(5)
C60A C55A C59A Dy2 -110(7)
C49B C45B C46B C47B 7(5)
C50B C45B C46B C47B 177(4)
Dy2 C45B C46B C47B -63(3)
C49B C45B C46B C51B -167(4)
C50B C45B C46B C51B 3(7)
Dy2 C45B C46B C51B 123(4)
C49B C45B C46B Dy2 70(3)
C50B C45B C46B Dy2 -120(4)
C45B C46B C47B C48B -13(5)
C51B C46B C47B C48B 162(5)
Dy2 C46B C47B C48B -75(4)
C45B C46B C47B C52B -166(4)
C51B C46B C47B C52B 9(6)
Dy2 C46B C47B C52B 132(4)
C45B C46B C47B Dy2 63(3)
C51B C46B C47B Dy2 -123(4)
C46B C47B C48B C49B 14(7)
C52B C47B C48B C49B 165(5)
Dy2 C47B C48B C49B -59(5)
C46B C47B C48B C53B -170(6)
C52B C47B C48B C53B -19(10)
Dy2 C47B C48B C53B 117(7)
C46B C47B C48B Dy2 74(3)
C52B C47B C48B Dy2 -135(5)
C47B C48B C49B C45B -10(7)
C53B C48B C49B C45B 174(6)
Dy2 C48B C49B C45B -69(3)
C47B C48B C49B C54B 173(5)
C53B C48B C49B C54B -3(10)
Dy2 C48B C49B C54B 114(5)
C47B C48B C49B Dy2 59(5)
C53B C48B C49B Dy2 -117(6)
C46B C45B C49B C48B 2(6)
C50B C45B C49B C48B -170(5)
Dy2 C45B C49B C48B 73(4)
C46B C45B C49B C54B 178(5)
C50B C45B C49B C54B 6(8)
Dy2 C45B C49B C54B -111(6)
C46B C45B C49B Dy2 -71(3)
C50B C45B C49B Dy2 118(4)
C59B C55B C56B C57B 0(7)
C60B C55B C56B C57B -174(5)
Dy2 C55B C56B C57B 70(3)
C59B C55B C56B C61B 174(5)
C60B C55B C56B C61B 1(9)
Dy2 C55B C56B C61B -116(4)
C59B C55B C56B Dy2 -70(5)
C60B C55B C56B Dy2 116(6)
C55B C56B C57B C58B 10(5)
C61B C56B C57B C58B -164(4)
Dy2 C56B C57B C58B 77(3)
C55B C56B C57B C62B 171(5)
C61B C56B C57B C62B -4(5)
Dy2 C56B C57B C62B -122(3)
C55B C56B C57B Dy2 -67(4)
C61B C56B C57B Dy2 118(4)
C56B C57B C58B C59B -18(5)
C62B C57B C58B C59B -163(6)
Dy2 C57B C58B C59B 53(3)
C56B C57B C58B C63B 177(3)
C62B C57B C58B C63B 31(7)
Dy2 C57B C58B C63B -112(2)
C56B C57B C58B Dy2 -71(2)
C62B C57B C58B Dy2 144(7)
C57B C58B C59B C55B 17(6)
C63B C58B C59B C55B 173(6)
Dy2 C58B C59B C55B 72(4)
C57B C58B C59B C64B -179(5)
C63B C58B C59B C64B -24(10)
Dy2 C58B C59B C64B -124(5)
C57B C58B C59B Dy2 -55(3)
C63B C58B C59B Dy2 100(6)
C56B C55B C59B C58B -10(7)
C60B C55B C59B C58B 162(7)
Dy2 C55B C59B C58B -80(3)
C56B C55B C59B C64B -176(4)
C60B C55B C59B C64B -4(12)
Dy2 C55B C59B C64B 114(4)
C56B C55B C59B Dy2 71(5)
C60B C55B C59B Dy2 -118(9)
C77 N7 C65 C66 170.3(17)
C71 N7 C65 C66 -69(2)
K1 N7 C65 C66 51.9(18)
C67 O1 C66 C65 -179.9(17)
K1 O1 C66 C65 45(2)
N7 C65 C66 O1 -65(2)
C66 O1 C67 C68 169.0(19)
K1 O1 C67 C68 -51(2)
C69 O2 C68 C67 -177(2)
K1 O2 C68 C67 -38(2)
O1 C67 C68 O2 61(3)
C68 O2 C69 C70 -172(2)
K1 O2 C69 C70 50(3)
C76 N8 C70 C69 162(3)
C82 N8 C70 C69 -82(3)
K1 N8 C70 C69 41(3)
O2 C69 C70 N8 -62(3)
C77 N7 C71 C72 -77(2)
C65 N7 C71 C72 162.0(17)
K1 N7 C71 C72 42(2)
C73 O3 C72 C71 -177(2)
K1 O3 C72 C71 50(2)
N7 C71 C72 O3 -63(3)
C72 O3 C73 C74 180(3)
K1 O3 C73 C74 -45(3)
C75 O4 C74 C73 173(3)
K1 O4 C74 C73 -46(3)
O3 C73 C74 O4 63(4)
C74 O4 C75 C76 -172(3)
K1 O4 C75 C76 48(3)
C70 N8 C76 C75 -71(3)
C82 N8 C76 C75 179(3)
K1 N8 C76 C75 51(3)
O4 C75 C76 N8 -67(4)
C71 N7 C77 C78 165.1(18)
C65 N7 C77 C78 -72(2)
K1 N7 C77 C78 45(2)
C79 O5 C78 C77 -179.1(19)
K1 O5 C78 C77 51(2)
N7 C77 C78 O5 -65(2)
C78 O5 C79 C80 173(2)
K1 O5 C79 C80 -52(3)
C81 O6 C80 C79 174(3)
K1 O6 C80 C79 -50(3)
O5 C79 C80 O6 70(3)
C80 O6 C81 C82 -175(4)
K1 O6 C81 C82 47(5)
C70 N8 C82 C81 165(2)
C76 N8 C82 C81 -79(3)
K1 N8 C82 C81 46(3)
O6 C81 C82 N8 -62(5)
C90 O8 C87 C88 -25(4)
O8 C87 C88 C89 18(5)
C87 C88 C89 C90 -5(5)
C87 O8 C90 C89 20(4)
C88 C89 C90 O8 -9(5)
C91A O9A C94A C93A 2(7)
O9A C94A C93A C92A 25(7)
C94A C93A C92A C91A -41(7)
C93A C92A C91A O9A 35(6)
C94A O9A C91A C92A -24(7)
O9B C91B C92B C93B -25(7)
C91B C92B C93B C94B 0(8)
C92B C93B C94B O9B 23(9)
C93B C94B O9B C91B -34(6)
C92B C91B O9B C94B 40(6)
C103 O11 C99 C100 32(6)
C102 O11 C99 C100 -42(4)
O11 C99 C100 C101 -3(5)
C99 C100 C101 C103 -23(7)
C99 C100 C101 C102 49(5)
C102 C101 C103 O11 -43(5)
C100 C101 C103 O11 37(7)
C102 O11 C103 C101 41(5)
C99 O11 C103 C101 -44(7)
C103 C101 C102 O11 41(5)
C100 C101 C102 O11 -72(5)
C103 O11 C102 C101 -41(5)
C99 O11 C102 C101 77(5)
C107 O12 C104 C105 28(6)
O12 C104 C105 C106 -54(5)
C104 C105 C106 C107 61(6)
C104 O12 C107 C106 7(6)
C105 C106 C107 O12 -38(6)
C86 O7 C83 C84 -21(4)
O7 C83 C84 C85 -1(4)
C83 C84 C85 C86 20(4)
C83 O7 C86 C85 34(3)
C84 C85 C86 O7 -32(4)
O10B C95B C96B C97B 63(6)
C95B C96B C97B C98B -41(6)
C96B C97B C98B O10B 14(9)
C96B C95B O10B C98B -45(6)
C97B C98B O10B C95B 19(9)
O10A C95A C96A C97A -63(6)
C95A C96A C97A C98A 38(6)
C96A C97A C98A O10A -7(8)
C96A C95A O10A C98A 49(5)
C97A C98A O10A C95A -26(8)
C112 O13 C109 C110 22(10)
O13 C109 C110 C111 -15(11)
C109 C110 C111 C112 4(12)
C110 C111 C112 O13 9(8)
C109 O13 C112 C111 -22(9)
